data_4335621
loop_
_publ_author_name
'Donghui Yang'
'Suzhi Li'
'Pengtao Ma'
'Jingping Wang'
'Jingyang Niu'

_publ_section_title
;
 Carboxylate-Functionalized Phosphomolybdates: Ligand-Directed
 Conformations
;
_journal_name_full 'Inorganic Chemistry'
_journal_page_first 8987
_journal_page_last 8992
_journal_paper_doi 10.1021/ic401176j
_journal_volume 52
_journal_year 2013
_chemical_formula_sum 'C18 H59 Cs2 Mo12 N10 O62 P3'
_chemical_formula_weight 2917.76
_chemical_name_systematic
;
 ?
;
_space_group_IT_number 2
_symmetry_cell_setting triclinic
_symmetry_space_group_name_Hall '-P 1'
_symmetry_space_group_name_H-M 'P -1'
_atom_sites_solution_hydrogens geom
_atom_sites_solution_primary direct
_atom_sites_solution_secondary difmap
_audit_creation_method SHELXL-97
_cell_angle_alpha 71.831(6)
_cell_angle_beta 77.438(7)
_cell_angle_gamma 69.986(9)
_cell_formula_units_Z 2
_cell_length_a 14.360(2)
_cell_length_b 15.222(3)
_cell_length_c 24.149(5)
_cell_measurement_reflns_used 9454
_cell_measurement_temperature 296(2)
_cell_measurement_theta_max 0.00
_cell_measurement_theta_min 0.00
_cell_volume 4676.2(15)
_computing_cell_refinement 'Bruker SMART'
_computing_data_collection 'Bruker SMART'
_computing_data_reduction 'Bruker SAINT'
_computing_molecular_graphics 'Bruker SHELXTL'
_computing_publication_material 'Bruker SHELXTL'
_computing_structure_refinement 'SHELXL-97 (Sheldrick, 1997)'
_computing_structure_solution 'SHELXS-97 (Sheldrick, 1990)'
_diffrn_ambient_temperature 296(2)
_diffrn_measured_fraction_theta_full 0.987
_diffrn_measured_fraction_theta_max 0.987
_diffrn_measurement_device_type 'CCD area detector'
_diffrn_measurement_method 'phi and omega scans'
_diffrn_radiation_monochromator graphite
_diffrn_radiation_source 'fine-focus sealed tube'
_diffrn_radiation_type MoK\a
_diffrn_radiation_wavelength 0.71073
_diffrn_reflns_av_R_equivalents 0.0189
_diffrn_reflns_av_sigmaI/netI 0.0384
_diffrn_reflns_limit_h_max 17
_diffrn_reflns_limit_h_min -16
_diffrn_reflns_limit_k_max 18
_diffrn_reflns_limit_k_min -11
_diffrn_reflns_limit_l_max 28
_diffrn_reflns_limit_l_min -28
_diffrn_reflns_number 23827
_diffrn_reflns_theta_full 25.00
_diffrn_reflns_theta_max 25.00
_diffrn_reflns_theta_min 1.67
_exptl_absorpt_coefficient_mu 2.466
_exptl_absorpt_correction_T_max 0.6938
_exptl_absorpt_correction_T_min 0.4313
_exptl_absorpt_correction_type multi-scan
_exptl_absorpt_process_details SADABS
_exptl_crystal_colour colorless
_exptl_crystal_density_diffrn 2.072
_exptl_crystal_description block
_exptl_crystal_F_000 2784
_exptl_crystal_size_max 0.41
_exptl_crystal_size_mid 0.28
_exptl_crystal_size_min 0.16
_refine_diff_density_max 1.278
_refine_diff_density_min -4.129
_refine_diff_density_rms 0.202
_refine_ls_extinction_method none
_refine_ls_goodness_of_fit_ref 1.074
_refine_ls_hydrogen_treatment mixed
_refine_ls_matrix_type full
_refine_ls_number_parameters 1093
_refine_ls_number_reflns 16240
_refine_ls_number_restraints 54
_refine_ls_restrained_S_all 1.081
_refine_ls_R_factor_all 0.0706
_refine_ls_R_factor_gt 0.0542
_refine_ls_shift/su_max 0.001
_refine_ls_shift/su_mean 0.000
_refine_ls_structure_factor_coef Fsqd
_refine_ls_weighting_details 'calc w=1/[\s^2^(Fo^2^)+(0.1250P)^2^+0.0000P] where P=(Fo^2^+2Fc^2^)/3'
_refine_ls_weighting_scheme calc
_refine_ls_wR_factor_gt 0.1676
_refine_ls_wR_factor_ref 0.1802
_reflns_number_gt 12732
_reflns_number_total 16240
_reflns_threshold_expression >2sigma(I)
_cod_data_source_file ic401176j_si_002_4.cif
_cod_data_source_block 4
_cod_original_cell_volume 4676.0(15)
_cod_database_code 4335621

loop_
_symmetry_equiv_pos_as_xyz
'x, y, z'
'-x, -y, -z'

loop_
_atom_site_label
_atom_site_type_symbol
_atom_site_fract_x
_atom_site_fract_y
_atom_site_fract_z
_atom_site_U_iso_or_equiv
_atom_site_adp_type
_atom_site_occupancy
_atom_site_symmetry_multiplicity
_atom_site_calc_flag
_atom_site_refinement_flags
Mo1 Mo 0.16247(5) 0.70677(5) 0.07453(3) 0.03481(17) Uani 1 1 d .
Mo2 Mo 0.30714(5) 0.85381(5) 0.01079(3) 0.03233(16) Uani 1 1 d .
Mo3 Mo 0.55899(5) 0.78655(5) 0.04751(3) 0.03553(17) Uani 1 1 d .
Mo4 Mo 0.65898(5) 0.56728(5) 0.13419(3) 0.03732(17) Uani 1 1 d .
Mo5 Mo 0.50495(5) 0.40543(5) 0.19946(3) 0.03995(18) Uani 1 1 d .
Mo6 Mo 0.26513(5) 0.47656(5) 0.17354(3) 0.03894(18) Uani 1 1 d .
Mo7 Mo -0.10706(5) 0.99660(5) 0.16126(3) 0.03772(17) Uani 1 1 d .
Mo8 Mo 0.03438(5) 1.13511(5) 0.10238(3) 0.03580(17) Uani 1 1 d .
Mo9 Mo 0.15604(5) 1.19392(5) 0.19467(3) 0.03819(18) Uani 1 1 d .
Mo10 Mo 0.09203(6) 1.14700(5) 0.34011(3) 0.04312(19) Uani 1 1 d .
Mo11 Mo -0.06166(5) 0.98033(5) 0.40658(3) 0.04225(19) Uani 1 1 d .
Mo12 Mo -0.12498(5) 0.88798(6) 0.31580(3) 0.04344(19) Uani 1 1 d .
Cs1 Cs 0.0000 1.0000 0.0000 0.0767(3) Uani 1 2 d S
Cs2 Cs 0.1802(2) 0.3966(2) 0.03799(12) 0.0734(7) Uani 0.25 1 d P
Cs3 Cs -0.0004(3) 0.6854(3) 0.22882(18) 0.1095(13) Uani 0.25 1 d P
Cs4 Cs -0.1974(3) 0.8051(3) 0.08627(18) 0.1043(12) Uani 0.25 1 d P
Cs5 Cs 0.6629(4) 0.9600(3) -0.08561(18) 0.1163(13) Uani 0.25 1 d P
Cs6 Cs 0.7549(3) 0.2745(3) 0.0985(2) 0.1152(13) Uani 0.25 1 d P
Cs7 Cs 0.5000 0.5000 0.0000 0.224(3) Uani 0.50 2 d SPU
P1 P 0.40122(13) 0.64427(12) 0.12063(8) 0.0267(4) Uani 1 1 d .
H1 H 0.357(5) 0.677(5) 0.155(3) 0.032 Uiso 1 1 d .
P2 P 0.00500(13) 1.05032(13) 0.25274(8) 0.0298(4) Uani 1 1 d .
H2 H 0.069(6) 0.977(5) 0.246(3) 0.036 Uiso 1 1 d .
P3 P 0.15760(13) 0.87815(13) 0.14064(8) 0.0280(4) Uani 1 1 d .
H3 H 0.190(5) 0.855(5) 0.180(3) 0.034 Uiso 1 1 d .
O1 O 0.0372(4) 0.7320(5) 0.0761(3) 0.0570(16) Uani 1 1 d .
O2 O 0.2106(5) 0.6350(5) 0.0257(3) 0.0591(17) Uani 1 1 d .
O3 O 0.1835(4) 0.8239(4) 0.0230(2) 0.0384(12) Uani 1 1 d .
O4 O 0.1333(4) 0.7889(4) 0.1418(2) 0.0411(12) Uani 1 1 d .
O5 O 0.1877(4) 0.6052(4) 0.1441(2) 0.0367(11) Uani 1 1 d .
O6 O 0.3256(4) 0.7041(3) 0.0775(2) 0.0336(11) Uani 1 1 d .
O7 O 0.2734(4) 0.9704(4) -0.0267(2) 0.0486(14) Uani 1 1 d .
O8 O 0.3697(4) 0.7950(5) -0.0426(2) 0.0546(16) Uani 1 1 d .
O9 O 0.2433(4) 0.8973(4) 0.0948(2) 0.0406(12) Uani 1 1 d .
O10 O 0.2621(4) 0.5424(4) 0.2457(2) 0.0381(12) Uani 1 1 d .
O11 O 0.4236(3) 0.8476(4) 0.0413(2) 0.0352(11) Uani 1 1 d .
O12 O 0.6041(4) 0.8842(4) 0.0334(2) 0.0505(15) Uani 1 1 d .
O13 O 0.5941(5) 0.7531(5) -0.0164(3) 0.0603(17) Uani 1 1 d .
O14 O 0.5045(4) 0.8019(4) 0.1398(2) 0.0370(12) Uani 1 1 d .
O15 O 0.6701(4) 0.6880(4) 0.0869(2) 0.0451(13) Uani 1 1 d .
O16 O 0.5074(3) 0.6503(3) 0.0947(2) 0.0327(11) Uani 1 1 d .
O17 O 0.7627(4) 0.5264(5) 0.1702(3) 0.0570(16) Uani 1 1 d .
O18 O 0.6928(5) 0.5034(5) 0.0815(3) 0.0598(17) Uani 1 1 d .
O19 O 0.5781(4) 0.6570(4) 0.1971(2) 0.0439(13) Uani 1 1 d .
O20 O 0.5790(4) 0.4916(4) 0.1877(2) 0.0409(12) Uani 1 1 d .
O21 O 0.5587(5) 0.3138(4) 0.2562(3) 0.0663(19) Uani 1 1 d .
O22 O 0.5567(5) 0.3620(4) 0.1395(3) 0.0585(16) Uani 1 1 d .
O23 O 0.4203(4) 0.4881(4) 0.2674(2) 0.0438(13) Uani 1 1 d .
O24 O 0.3793(4) 0.3809(4) 0.2100(2) 0.0439(13) Uani 1 1 d .
O25 O 0.3994(4) 0.5391(3) 0.1420(2) 0.0348(11) Uani 1 1 d .
O26 O 0.1743(5) 0.4275(4) 0.2152(3) 0.0635(18) Uani 1 1 d .
O27 O 0.2909(5) 0.4386(4) 0.1108(3) 0.0630(18) Uani 1 1 d .
O28 O -0.1094(5) 0.9202(5) 0.1239(3) 0.0565(16) Uani 1 1 d .
O29 O -0.2298(4) 1.0528(5) 0.1797(3) 0.0639(18) Uani 1 1 d .
O30 O -0.0808(4) 1.1021(4) 0.0968(2) 0.0387(12) Uani 1 1 d .
O31 O 0.0647(3) 0.9678(3) 0.1355(2) 0.0332(11) Uani 1 1 d .
O32 O -0.0727(4) 0.9093(4) 0.2335(2) 0.0367(11) Uani 1 1 d .
O33 O -0.0500(4) 1.0921(4) 0.1984(2) 0.0358(11) Uani 1 1 d .
O34 O 0.1039(4) 1.1228(4) 0.0377(2) 0.0499(14) Uani 1 1 d .
O35 O -0.0229(5) 1.2554(4) 0.0902(3) 0.0569(16) Uani 1 1 d .
O36 O 0.1326(4) 1.1209(4) 0.1477(2) 0.0360(11) Uani 1 1 d .
O37 O 0.0604(5) 1.2973(4) 0.1746(3) 0.0593(17) Uani 1 1 d .
O38 O 0.2591(5) 1.2217(5) 0.1520(3) 0.0566(16) Uani 1 1 d .
O39 O 0.2539(4) 1.0446(4) 0.2282(2) 0.0416(12) Uani 1 1 d .
O40 O 0.1682(5) 1.2029(4) 0.2695(2) 0.0466(13) Uani 1 1 d .
O41 O 0.0432(4) 1.1263(4) 0.2620(2) 0.0356(11) Uani 1 1 d .
O42 O 0.1565(5) 1.1494(5) 0.3906(3) 0.0638(18) Uani 1 1 d .
O43 O -0.0125(6) 1.2439(5) 0.3416(3) 0.0689(19) Uani 1 1 d .
O44 O 0.2159(4) 1.0124(4) 0.3258(2) 0.0487(14) Uani 1 1 d .
O45 O 0.0340(4) 1.0470(4) 0.3834(2) 0.0448(13) Uani 1 1 d .
O46 O -0.0449(5) 0.9292(5) 0.4788(2) 0.0577(16) Uani 1 1 d .
O47 O -0.1679(5) 1.0743(5) 0.4080(3) 0.0620(17) Uani 1 1 d .
O48 O 0.0804(4) 0.8599(4) 0.3865(2) 0.0468(13) Uani 1 1 d .
O49 O -0.1178(4) 0.8900(5) 0.3939(2) 0.0508(14) Uani 1 1 d .
O50 O -0.0639(4) 1.0141(4) 0.3067(2) 0.0375(11) Uani 1 1 d .
O51 O -0.1432(6) 0.7779(5) 0.3295(3) 0.0697(19) Uani 1 1 d .
O52 O -0.2419(5) 0.9671(6) 0.3084(3) 0.0680(19) Uani 1 1 d .
O53 O 0.0378(4) 0.8135(4) 0.3192(2) 0.0421(13) Uani 1 1 d .
O54 O 0.4063(6) 0.4632(5) 0.4864(3) 0.079(2) Uani 1 1 d .
O55 O 0.2883(8) 0.5726(7) 0.5244(3) 0.124(4) Uani 1 1 d .
O56 O 0.5425(6) 0.6162(5) 0.4104(3) 0.074(2) Uani 1 1 d .
O57 O 0.4339(8) 0.7271(7) 0.4501(3) 0.121(4) Uani 1 1 d .
C1 C 0.3718(6) 0.8429(6) 0.3417(3) 0.0422(19) Uani 1 1 d .
H1A H 0.3396 0.8652 0.3747 0.051 Uiso 1 1 calc R
C2 C 0.3464(5) 0.8974(5) 0.2865(3) 0.0335(16) Uani 1 1 d .
C3 C 0.3963(6) 0.8649(5) 0.2369(3) 0.0353(16) Uani 1 1 d .
H3A H 0.3799 0.9027 0.1999 0.042 Uiso 1 1 calc R
C4 C 0.4692(6) 0.7779(5) 0.2424(3) 0.0345(16) Uani 1 1 d .
C5 C 0.4958(6) 0.7201(6) 0.2978(3) 0.0437(19) Uani 1 1 d .
H5A H 0.5452 0.6608 0.3015 0.052 Uiso 1 1 calc R
C6 C 0.4464(7) 0.7539(6) 0.3473(3) 0.045(2) Uani 1 1 d .
C7 C 0.2664(6) 0.9926(6) 0.2803(3) 0.0373(17) Uani 1 1 d .
C8 C 0.5220(5) 0.7430(5) 0.1892(3) 0.0324(15) Uani 1 1 d .
C9 C 0.4720(9) 0.6986(7) 0.4080(4) 0.066(3) Uani 1 1 d .
C10 C 0.2216(6) 0.6753(6) 0.4149(3) 0.0456(19) Uani 1 1 d .
H10A H 0.1979 0.7072 0.4446 0.055 Uiso 1 1 calc R
C11 C 0.1825(6) 0.7146(5) 0.3619(3) 0.0375(17) Uani 1 1 d .
C12 C 0.2167(6) 0.6687(5) 0.3176(3) 0.0381(17) Uani 1 1 d .
H12A H 0.1865 0.6946 0.2833 0.046 Uiso 1 1 calc R
C13 C 0.2947(6) 0.5853(5) 0.3231(3) 0.0361(16) Uani 1 1 d .
C14 C 0.3361(7) 0.5416(6) 0.3771(4) 0.048(2) Uani 1 1 d .
H14A H 0.3882 0.4841 0.3816 0.057 Uiso 1 1 calc R
C15 C 0.2980(7) 0.5858(7) 0.4232(3) 0.050(2) Uani 1 1 d .
C16 C 0.0943(6) 0.8047(6) 0.3549(3) 0.0404(18) Uani 1 1 d .
C17 C 0.3296(6) 0.5335(5) 0.2751(3) 0.0398(18) Uani 1 1 d .
C18 C 0.3347(9) 0.5399(8) 0.4811(4) 0.074(3) Uani 1 1 d .
N1 N -0.1879(6) 1.0853(6) 0.5340(3) 0.058(2) Uani 1 1 d .
N2 N 0.4622(6) 0.2216(7) 0.1353(4) 0.074(3) Uani 1 1 d .
N3 N 0.3231(12) 0.2394(12) 0.2994(7) 0.171(8) Uani 1 1 d .
N4 N 0.1799(16) 0.7436(10) 0.5515(6) 0.172(8) Uani 1 1 d .
N5 N 0.5785(13) 0.3851(14) 0.4214(5) 0.179(9) Uani 1 1 d .
N6 N 0.6412(9) 0.4642(8) 0.3031(4) 0.097(3) Uani 1 1 d .
N7 N -0.0337(18) 0.4345(12) 0.2647(10) 0.215(10) Uani 1 1 d .
N8 N 0.7324(19) 0.1634(18) 0.2928(11) 0.226(10) Uani 1 1 d U
N9 N -0.0264(19) 0.7165(16) 0.5328(11) 0.101(7) Uani 0.50 1 d PU
N10 N 0.7820(15) 0.286(2) 0.3234(13) 0.137(12) Uani 0.50 1 d P
N11 N 0.765(2) 0.572(3) 0.295(2) 0.177(16) Uani 0.50 1 d P
N12 N -0.365(2) 1.044(4) 0.541(2) 0.23(3) Uani 0.50 1 d P
O1W O 0.4742(8) 0.9830(7) -0.1147(4) 0.104(3) Uani 1 1 d .
O2W O 0.8344(7) 0.3175(7) 0.1928(5) 0.117(3) Uani 1 1 d .
O3W O 0.4145(13) 0.4637(18) 0.0105(8) 0.103(7) Uani 0.50 1 d P
O4W O 0.0680(18) 0.3574(19) -0.0288(9) 0.136(9) Uani 0.50 1 d P
O5W O 0.054(2) 0.556(2) 0.319(2) 0.116(16) Uani 0.25 1 d P
O6W O -0.231(3) 0.735(3) 0.2187(18) 0.113(12) Uani 0.25 1 d PU
O7W O -0.378(6) 0.934(6) 0.141(4) 0.22(3) Uani 0.25 1 d PU
O8W O -0.052(2) 0.565(3) 0.1647(15) 0.085(9) Uani 0.25 1 d PU
O9W O 0.096(3) 0.538(3) -0.0458(18) 0.106(12) Uani 0.25 1 d PU
O10W O -0.325(4) 0.918(4) 0.455(2) 0.140(16) Uani 0.25 1 d PU
O11W O -0.346(3) 0.909(3) 0.1998(16) 0.089(9) Uani 0.25 1 d PU
O12W O -0.434(3) 1.117(4) 0.214(3) 0.21(4) Uani 0.25 1 d P

loop_
_atom_site_aniso_label
_atom_site_aniso_U_11
_atom_site_aniso_U_22
_atom_site_aniso_U_33
_atom_site_aniso_U_23
_atom_site_aniso_U_13
_atom_site_aniso_U_12
Mo1 0.0332(3) 0.0378(4) 0.0377(4) -0.0086(3) -0.0128(3) -0.0118(3)
Mo2 0.0302(3) 0.0395(4) 0.0250(3) -0.0028(3) -0.0063(2) -0.0106(3)
Mo3 0.0277(3) 0.0458(4) 0.0307(3) -0.0024(3) -0.0043(2) -0.0143(3)
Mo4 0.0277(3) 0.0378(4) 0.0436(4) -0.0115(3) -0.0094(3) -0.0023(3)
Mo5 0.0371(4) 0.0249(3) 0.0530(4) -0.0104(3) -0.0089(3) -0.0009(3)
Mo6 0.0423(4) 0.0268(3) 0.0516(4) -0.0089(3) -0.0111(3) -0.0128(3)
Mo7 0.0318(3) 0.0453(4) 0.0358(4) -0.0071(3) -0.0115(3) -0.0096(3)
Mo8 0.0372(4) 0.0324(3) 0.0320(3) -0.0016(3) -0.0117(3) -0.0047(3)
Mo9 0.0454(4) 0.0297(3) 0.0391(4) -0.0027(3) -0.0105(3) -0.0131(3)
Mo10 0.0519(4) 0.0391(4) 0.0415(4) -0.0191(3) -0.0067(3) -0.0089(3)
Mo11 0.0448(4) 0.0477(4) 0.0297(3) -0.0147(3) 0.0016(3) -0.0076(3)
Mo12 0.0422(4) 0.0527(4) 0.0374(4) -0.0086(3) -0.0020(3) -0.0210(3)
Cs1 0.0764(6) 0.0866(7) 0.0633(6) -0.0257(5) -0.0234(5) -0.0048(6)
Cs2 0.0789(18) 0.092(2) 0.0526(14) -0.0122(14) -0.0190(13) -0.0292(16)
Cs3 0.108(3) 0.128(3) 0.110(3) -0.056(2) 0.037(2) -0.065(3)
Cs4 0.103(3) 0.116(3) 0.109(3) -0.017(2) -0.040(2) -0.045(2)
Cs5 0.150(4) 0.119(3) 0.094(3) -0.027(2) 0.004(2) -0.069(3)
Cs6 0.094(3) 0.111(3) 0.130(3) -0.049(3) -0.011(2) -0.004(2)
Cs7 0.290(6) 0.228(5) 0.117(3) -0.073(3) -0.022(4) -0.005(5)
P1 0.0266(9) 0.0253(9) 0.0288(9) -0.0084(7) -0.0065(7) -0.0055(7)
P2 0.0306(9) 0.0285(9) 0.0284(9) -0.0085(7) -0.0049(7) -0.0044(8)
P3 0.0271(9) 0.0276(9) 0.0267(9) -0.0056(7) -0.0051(7) -0.0051(7)
O1 0.045(3) 0.062(4) 0.069(4) -0.008(3) -0.025(3) -0.018(3)
O2 0.077(4) 0.062(4) 0.053(4) -0.031(3) -0.015(3) -0.019(3)
O3 0.032(3) 0.049(3) 0.031(3) 0.003(2) -0.013(2) -0.014(2)
O4 0.044(3) 0.035(3) 0.046(3) -0.012(2) 0.008(2) -0.021(2)
O5 0.033(3) 0.032(3) 0.048(3) -0.011(2) -0.010(2) -0.008(2)
O6 0.033(3) 0.031(3) 0.035(3) -0.004(2) -0.014(2) -0.007(2)
O7 0.050(3) 0.046(3) 0.044(3) 0.011(3) -0.021(3) -0.018(3)
O8 0.047(3) 0.089(5) 0.035(3) -0.028(3) 0.003(2) -0.024(3)
O9 0.037(3) 0.038(3) 0.050(3) -0.013(2) 0.002(2) -0.018(2)
O10 0.038(3) 0.039(3) 0.038(3) -0.016(2) -0.010(2) -0.003(2)
O11 0.029(2) 0.043(3) 0.032(3) -0.005(2) -0.003(2) -0.013(2)
O12 0.051(3) 0.056(4) 0.044(3) 0.009(3) -0.015(3) -0.030(3)
O13 0.049(4) 0.081(5) 0.041(3) -0.021(3) -0.001(3) -0.005(3)
O14 0.052(3) 0.032(3) 0.025(2) -0.005(2) -0.013(2) -0.007(2)
O15 0.032(3) 0.051(3) 0.049(3) -0.005(3) -0.009(2) -0.012(3)
O16 0.029(2) 0.034(3) 0.031(3) -0.007(2) -0.005(2) -0.005(2)
O17 0.042(3) 0.056(4) 0.068(4) -0.005(3) -0.025(3) -0.007(3)
O18 0.057(4) 0.061(4) 0.053(4) -0.023(3) -0.008(3) 0.000(3)
O19 0.055(3) 0.039(3) 0.034(3) -0.010(2) -0.014(2) -0.004(3)
O20 0.037(3) 0.034(3) 0.051(3) -0.009(2) -0.013(2) -0.007(2)
O21 0.055(4) 0.037(3) 0.088(5) 0.010(3) -0.027(4) -0.003(3)
O22 0.045(3) 0.047(3) 0.084(5) -0.036(3) 0.004(3) -0.004(3)
O23 0.037(3) 0.041(3) 0.047(3) -0.013(3) -0.010(2) 0.001(3)
O24 0.050(3) 0.023(2) 0.053(3) -0.005(2) -0.006(3) -0.009(2)
O25 0.039(3) 0.026(2) 0.041(3) -0.010(2) -0.012(2) -0.007(2)
O26 0.053(4) 0.045(4) 0.094(5) -0.007(3) -0.008(3) -0.028(3)
O27 0.086(5) 0.045(3) 0.071(4) -0.022(3) -0.032(4) -0.016(3)
O28 0.064(4) 0.067(4) 0.053(4) -0.014(3) -0.018(3) -0.032(3)
O29 0.035(3) 0.079(5) 0.065(4) -0.009(3) -0.009(3) -0.008(3)
O30 0.039(3) 0.038(3) 0.033(3) -0.005(2) -0.015(2) -0.002(2)
O31 0.029(2) 0.030(3) 0.035(3) -0.007(2) -0.004(2) -0.003(2)
O32 0.036(3) 0.042(3) 0.035(3) -0.010(2) -0.009(2) -0.013(2)
O33 0.033(3) 0.036(3) 0.034(3) -0.010(2) -0.007(2) -0.002(2)
O34 0.056(4) 0.061(4) 0.033(3) -0.008(3) -0.009(3) -0.020(3)
O35 0.060(4) 0.040(3) 0.061(4) -0.003(3) -0.024(3) 0.000(3)
O36 0.034(3) 0.034(3) 0.035(3) -0.005(2) -0.011(2) -0.003(2)
O37 0.075(4) 0.032(3) 0.071(4) -0.009(3) -0.028(3) -0.009(3)
O38 0.065(4) 0.054(4) 0.054(4) -0.004(3) -0.005(3) -0.032(3)
O39 0.046(3) 0.037(3) 0.034(3) -0.006(2) -0.011(2) -0.002(2)
O40 0.065(4) 0.038(3) 0.044(3) -0.008(2) -0.012(3) -0.025(3)
O41 0.041(3) 0.033(3) 0.035(3) -0.012(2) -0.006(2) -0.011(2)
O42 0.080(5) 0.071(4) 0.057(4) -0.030(3) -0.009(3) -0.031(4)
O43 0.081(5) 0.051(4) 0.069(4) -0.032(3) -0.008(4) 0.003(4)
O44 0.054(3) 0.044(3) 0.037(3) -0.007(3) -0.008(3) -0.002(3)
O45 0.053(3) 0.049(3) 0.035(3) -0.018(2) -0.005(2) -0.013(3)
O46 0.074(4) 0.070(4) 0.030(3) -0.018(3) 0.004(3) -0.024(4)
O47 0.048(3) 0.072(4) 0.059(4) -0.033(3) 0.002(3) 0.000(3)
O48 0.051(3) 0.039(3) 0.047(3) -0.014(3) -0.008(3) -0.005(3)
O49 0.057(4) 0.065(4) 0.033(3) -0.011(3) 0.006(3) -0.030(3)
O50 0.039(3) 0.040(3) 0.031(3) -0.010(2) 0.000(2) -0.010(2)
O51 0.092(5) 0.068(4) 0.060(4) -0.004(3) -0.007(4) -0.051(4)
O52 0.041(3) 0.099(6) 0.057(4) -0.013(4) -0.006(3) -0.019(4)
O53 0.047(3) 0.043(3) 0.032(3) -0.011(2) -0.014(2) 0.000(3)
O54 0.096(6) 0.064(4) 0.048(4) -0.003(3) -0.031(4) 0.014(4)
O55 0.142(8) 0.131(8) 0.041(4) -0.033(5) -0.031(5) 0.052(7)
O56 0.095(5) 0.060(4) 0.040(3) -0.005(3) -0.027(3) 0.014(4)
O57 0.175(10) 0.096(6) 0.031(4) -0.019(4) -0.030(5) 0.048(6)
C1 0.046(4) 0.045(4) 0.029(4) -0.009(3) -0.013(3) 0.000(4)
C2 0.032(4) 0.036(4) 0.033(4) -0.007(3) -0.010(3) -0.008(3)
C3 0.049(4) 0.031(4) 0.026(4) 0.000(3) -0.016(3) -0.011(3)
C4 0.043(4) 0.032(4) 0.032(4) -0.009(3) -0.012(3) -0.010(3)
C5 0.050(5) 0.042(4) 0.032(4) -0.005(3) -0.016(3) -0.003(4)
C6 0.057(5) 0.048(5) 0.023(4) -0.002(3) -0.017(3) -0.004(4)
C7 0.036(4) 0.040(4) 0.035(4) -0.011(3) -0.015(3) -0.003(3)
C8 0.036(4) 0.029(4) 0.033(4) -0.008(3) -0.010(3) -0.007(3)
C9 0.082(7) 0.055(6) 0.044(5) -0.007(5) -0.023(5) 0.004(5)
C10 0.049(5) 0.046(5) 0.035(4) -0.009(4) -0.008(4) -0.005(4)
C11 0.041(4) 0.036(4) 0.036(4) -0.004(3) -0.012(3) -0.011(3)
C12 0.044(4) 0.036(4) 0.032(4) -0.004(3) -0.010(3) -0.009(3)
C13 0.040(4) 0.031(4) 0.030(4) -0.003(3) -0.007(3) -0.006(3)
C14 0.051(5) 0.039(4) 0.046(5) -0.013(4) -0.014(4) 0.000(4)
C15 0.051(5) 0.063(6) 0.030(4) -0.009(4) -0.012(4) -0.007(4)
C16 0.044(4) 0.036(4) 0.033(4) -0.013(3) -0.004(3) 0.000(4)
C17 0.046(5) 0.033(4) 0.033(4) 0.003(3) -0.009(3) -0.009(4)
C18 0.090(8) 0.067(7) 0.041(5) -0.009(5) -0.023(5) 0.010(6)
N1 0.059(5) 0.081(5) 0.026(3) -0.030(4) -0.008(3) 0.006(4)
N2 0.050(4) 0.122(8) 0.099(6) -0.096(6) 0.045(4) -0.060(5)
N3 0.182(14) 0.196(15) 0.142(12) 0.109(11) -0.108(11) -0.149(13)
N4 0.30(2) 0.074(8) 0.107(10) -0.036(7) 0.026(12) -0.028(11)
N5 0.162(14) 0.217(18) 0.056(7) -0.014(9) -0.013(8) 0.050(13)
N6 0.134(10) 0.094(8) 0.069(6) -0.009(6) -0.040(6) -0.035(7)
N7 0.25(2) 0.104(12) 0.194(19) 0.001(12) 0.004(17) 0.016(14)
N8 0.214(12) 0.213(12) 0.218(12) -0.057(9) -0.014(9) -0.029(9)
N9 0.120(11) 0.074(9) 0.111(10) -0.037(8) 0.018(8) -0.040(8)
N10 0.050(11) 0.13(2) 0.15(2) 0.051(18) -0.029(13) 0.012(13)
N11 0.084(18) 0.20(3) 0.33(5) -0.14(3) -0.03(2) -0.07(2)
N12 0.11(2) 0.41(7) 0.33(5) -0.30(5) 0.02(3) -0.11(3)
O1W 0.107(7) 0.095(7) 0.119(8) -0.038(6) 0.007(6) -0.045(6)
O2W 0.096(7) 0.102(7) 0.136(9) -0.057(7) -0.013(6) 0.015(6)
O3W 0.083(11) 0.19(2) 0.091(12) -0.054(13) 0.000(9) -0.090(13)
O4W 0.18(2) 0.21(2) 0.096(14) -0.038(15) -0.006(13) -0.15(2)
O5W 0.046(16) 0.062(19) 0.21(4) 0.04(2) -0.05(2) -0.021(15)
O6W 0.103(15) 0.127(15) 0.116(15) -0.026(10) -0.015(9) -0.048(10)
O7W 0.22(3) 0.22(3) 0.22(3) -0.055(12) -0.026(11) -0.066(13)
O8W 0.078(12) 0.104(13) 0.086(12) -0.022(9) -0.013(9) -0.045(9)
O9W 0.103(14) 0.093(14) 0.115(14) -0.022(9) -0.006(9) -0.029(10)
O10W 0.132(18) 0.144(19) 0.146(19) -0.040(10) -0.009(10) -0.047(11)
O11W 0.083(12) 0.092(13) 0.106(13) -0.011(9) -0.025(9) -0.049(9)
O12W 0.04(2) 0.14(4) 0.33(8) 0.05(5) 0.01(3) 0.02(2)

loop_
_atom_type_symbol
_atom_type_description
_atom_type_scat_dispersion_real
_atom_type_scat_dispersion_imag
_atom_type_scat_source
C C 0.0033 0.0016 'International Tables Vol C Tables 4.2.6.8 and 6.1.1.4'
H H 0.0000 0.0000 'International Tables Vol C Tables 4.2.6.8 and 6.1.1.4'
N N 0.0061 0.0033 'International Tables Vol C Tables 4.2.6.8 and 6.1.1.4'
O O 0.0106 0.0060 'International Tables Vol C Tables 4.2.6.8 and 6.1.1.4'
P P 0.1023 0.0942 'International Tables Vol C Tables 4.2.6.8 and 6.1.1.4'
Mo Mo -1.6832 0.6857 'International Tables Vol C Tables 4.2.6.8 and 6.1.1.4'
Cs Cs -0.3680 2.1192 'International Tables Vol C Tables 4.2.6.8 and 6.1.1.4'

loop_
_geom_angle_atom_site_label_1
_geom_angle_atom_site_label_2
_geom_angle_atom_site_label_3
_geom_angle
_geom_angle_site_symmetry_1
_geom_angle_site_symmetry_3
O1 Mo1 O2 102.4(3) . .
O1 Mo1 O5 101.7(3) . .
O2 Mo1 O5 96.8(3) . .
O1 Mo1 O3 100.7(3) . .
O2 Mo1 O3 98.0(3) . .
O5 Mo1 O3 149.7(2) . .
O1 Mo1 O4 89.4(3) . .
O2 Mo1 O4 168.0(3) . .
O5 Mo1 O4 78.2(2) . .
O3 Mo1 O4 82.0(2) . .
O1 Mo1 O6 167.6(3) . .
O2 Mo1 O6 88.6(3) . .
O5 Mo1 O6 82.33(19) . .
O3 Mo1 O6 71.79(18) . .
O4 Mo1 O6 79.91(18) . .
O1 Mo1 Cs3 62.5(2) . .
O2 Mo1 Cs3 135.5(2) . .
O5 Mo1 Cs3 52.07(17) . .
O3 Mo1 Cs3 125.09(18) . .
O4 Mo1 Cs3 48.68(14) . .
O6 Mo1 Cs3 113.16(14) . .
O1 Mo1 Cs6 98.9(2) . 2_665
O2 Mo1 Cs6 38.7(2) . 2_665
O5 Mo1 Cs6 134.35(17) . 2_665
O3 Mo1 Cs6 60.51(17) . 2_665
O4 Mo1 Cs6 142.46(14) . 2_665
O6 Mo1 Cs6 86.15(13) . 2_665
Cs3 Mo1 Cs6 160.65(9) . 2_665
O1 Mo1 Cs1 62.9(2) . .
O2 Mo1 Cs1 115.1(2) . .
O5 Mo1 Cs1 146.47(15) . .
O3 Mo1 Cs1 39.34(15) . .
O4 Mo1 Cs1 72.37(14) . .
O6 Mo1 Cs1 107.38(12) . .
Cs3 Mo1 Cs1 95.55(7) . .
Cs6 Mo1 Cs1 79.01(6) 2_665 .
O7 Mo2 O8 103.4(3) . .
O7 Mo2 O3 100.9(2) . .
O8 Mo2 O3 98.9(3) . .
O7 Mo2 O11 100.4(2) . .
O8 Mo2 O11 96.9(2) . .
O3 Mo2 O11 149.6(2) . .
O7 Mo2 O9 89.7(3) . .
O8 Mo2 O9 166.4(3) . .
O3 Mo2 O9 82.0(2) . .
O11 Mo2 O9 76.75(19) . .
O7 Mo2 O6 167.6(2) . .
O8 Mo2 O6 88.2(3) . .
O3 Mo2 O6 72.37(19) . .
O11 Mo2 O6 82.42(19) . .
O9 Mo2 O6 79.12(18) . .
O7 Mo2 Cs5 64.2(2) . 2_675
O8 Mo2 Cs5 139.1(2) . 2_675
O3 Mo2 Cs5 121.34(18) . 2_675
O11 Mo2 Cs5 52.21(17) . 2_675
O9 Mo2 Cs5 44.52(14) . 2_675
O6 Mo2 Cs5 109.84(14) . 2_675
O7 Mo2 Cs6 101.0(2) . 2_665
O8 Mo2 Cs6 41.6(2) . 2_665
O3 Mo2 Cs6 58.19(17) . 2_665
O11 Mo2 Cs6 136.83(16) . 2_665
O9 Mo2 Cs6 139.99(14) . 2_665
O6 Mo2 Cs6 84.47(14) . 2_665
Cs5 Mo2 Cs6 165.18(10) 2_675 2_665
O7 Mo2 Cs1 61.33(19) . .
O8 Mo2 Cs1 116.3(2) . .
O3 Mo2 Cs1 40.96(16) . .
O11 Mo2 Cs1 144.41(15) . .
O9 Mo2 Cs1 73.13(14) . .
O6 Mo2 Cs1 109.57(12) . .
Cs5 Mo2 Cs1 92.55(8) 2_675 .
Cs6 Mo2 Cs1 78.59(6) 2_665 .
O13 Mo3 O12 103.3(3) . .
O13 Mo3 O11 99.3(3) . .
O12 Mo3 O11 101.8(3) . .
O13 Mo3 O15 95.1(3) . .
O12 Mo3 O15 97.2(2) . .
O11 Mo3 O15 152.7(2) . .
O13 Mo3 O14 168.1(3) . .
O12 Mo3 O14 88.3(2) . .
O11 Mo3 O14 80.1(2) . .
O15 Mo3 O14 81.1(2) . .
O13 Mo3 O16 91.7(3) . .
O12 Mo3 O16 162.7(2) . .
O11 Mo3 O16 83.91(19) . .
O15 Mo3 O16 72.59(19) . .
O14 Mo3 O16 76.47(18) . .
O13 Mo3 Cs5 63.1(3) . .
O12 Mo3 Cs5 41.4(2) . .
O11 Mo3 Cs5 97.94(17) . .
O15 Mo3 Cs5 109.23(18) . .
O14 Mo3 Cs5 128.73(15) . .
O16 Mo3 Cs5 154.76(13) . .
O13 Mo3 Cs4 105.1(2) . 1_655
O12 Mo3 Cs4 48.75(19) . 1_655
O11 Mo3 Cs4 145.14(18) . 1_655
O15 Mo3 Cs4 48.51(17) . 1_655
O14 Mo3 Cs4 80.80(15) . 1_655
O16 Mo3 Cs4 119.29(13) . 1_655
Cs5 Mo3 Cs4 72.31(10) . 1_655
O13 Mo3 Cs5 129.3(2) . 2_675
O12 Mo3 Cs5 66.4(2) . 2_675
O11 Mo3 Cs5 42.84(17) . 2_675
O15 Mo3 Cs5 134.44(18) . 2_675
O14 Mo3 Cs5 57.40(14) . 2_675
O16 Mo3 Cs5 110.45(13) . 2_675
Cs5 Mo3 Cs5 86.59(10) . 2_675
Cs4 Mo3 Cs5 102.41(9) 1_655 2_675
O13 Mo3 Cs2 41.6(2) . 2_665
O12 Mo3 Cs2 97.2(2) . 2_665
O11 Mo3 Cs2 139.88(16) . 2_665
O15 Mo3 Cs2 54.71(17) . 2_665
O14 Mo3 Cs2 135.76(13) . 2_665
O16 Mo3 Cs2 88.28(12) . 2_665
Cs5 Mo3 Cs2 74.05(9) . 2_665
Cs4 Mo3 Cs2 70.98(8) 1_655 2_665
Cs5 Mo3 Cs2 160.61(7) 2_675 2_665
O17 Mo4 O18 103.9(3) . .
O17 Mo4 O15 101.0(3) . .
O18 Mo4 O15 99.8(3) . .
O17 Mo4 O20 100.1(3) . .
O18 Mo4 O20 96.4(3) . .
O15 Mo4 O20 149.3(2) . .
O17 Mo4 O19 89.5(3) . .
O18 Mo4 O19 166.0(3) . .
O15 Mo4 O19 80.9(2) . .
O20 Mo4 O19 77.2(2) . .
O17 Mo4 O16 167.7(3) . .
O18 Mo4 O16 87.9(2) . .
O15 Mo4 O16 73.13(19) . .
O20 Mo4 O16 81.63(19) . .
O19 Mo4 O16 78.95(18) . .
O17 Mo4 Cs2 95.4(2) . 2_665
O18 Mo4 Cs2 45.5(2) . 2_665
O15 Mo4 Cs2 57.35(18) . 2_665
O20 Mo4 Cs2 141.56(17) . 2_665
O19 Mo4 Cs2 138.20(15) . 2_665
O16 Mo4 Cs2 90.52(12) . 2_665
O17 Mo4 Cs4 71.6(2) . 1_655
O18 Mo4 Cs4 112.1(2) . 1_655
O15 Mo4 Cs4 30.04(17) . 1_655
O20 Mo4 Cs4 151.42(17) . 1_655
O19 Mo4 Cs4 75.47(16) . 1_655
O16 Mo4 Cs4 101.08(13) . 1_655
Cs2 Mo4 Cs4 67.01(7) 2_665 1_655
O17 Mo4 Cs6 86.7(2) . .
O18 Mo4 Cs6 33.6(2) . .
O15 Mo4 Cs6 132.00(19) . .
O20 Mo4 Cs6 71.19(17) . .
O19 Mo4 Cs6 146.93(16) . .
O16 Mo4 Cs6 105.32(13) . .
Cs2 Mo4 Cs6 74.87(8) 2_665 .
Cs4 Mo4 Cs6 133.30(9) 1_655 .
O22 Mo5 O21 103.8(3) . .
O22 Mo5 O20 98.8(3) . .
O21 Mo5 O20 100.8(3) . .
O22 Mo5 O24 97.5(3) . .
O21 Mo5 O24 99.2(3) . .
O20 Mo5 O24 150.3(2) . .
O22 Mo5 O23 169.3(3) . .
O21 Mo5 O23 87.0(3) . .
O20 Mo5 O23 78.9(2) . .
O24 Mo5 O23 80.5(2) . .
O22 Mo5 O25 89.7(3) . .
O21 Mo5 O25 165.2(3) . .
O20 Mo5 O25 82.9(2) . .
O24 Mo5 O25 72.44(19) . .
O23 Mo5 O25 79.64(18) . .
O22 Mo5 Cs6 30.1(2) . .
O21 Mo5 Cs6 83.2(3) . .
O20 Mo5 Cs6 81.29(18) . .
O24 Mo5 Cs6 122.90(18) . .
O23 Mo5 Cs6 155.81(15) . .
O25 Mo5 Cs6 111.57(14) . .
O26 Mo6 O27 104.5(3) . .
O26 Mo6 O5 100.4(3) . .
O27 Mo6 O5 98.7(3) . .
O26 Mo6 O24 98.5(3) . .
O27 Mo6 O24 95.8(3) . .
O5 Mo6 O24 152.4(2) . .
O26 Mo6 O10 89.6(3) . .
O27 Mo6 O10 165.9(3) . .
O5 Mo6 O10 79.3(2) . .
O24 Mo6 O10 81.0(2) . .
O26 Mo6 O25 164.2(3) . .
O27 Mo6 O25 89.3(3) . .
O5 Mo6 O25 84.72(19) . .
O24 Mo6 O25 72.10(19) . .
O10 Mo6 O25 76.65(18) . .
O26 Mo6 Cs3 66.1(2) . .
O27 Mo6 Cs3 127.6(2) . .
O5 Mo6 Cs3 41.10(17) . .
O24 Mo6 Cs3 135.84(18) . .
O10 Mo6 Cs3 58.92(14) . .
O25 Mo6 Cs3 111.50(13) . .
O26 Mo6 Cs2 81.4(3) . .
O27 Mo6 Cs2 27.4(2) . .
O5 Mo6 Cs2 88.65(16) . .
O24 Mo6 Cs2 113.98(17) . .
O10 Mo6 Cs2 163.44(13) . .
O25 Mo6 Cs2 113.79(13) . .
Cs3 Mo6 Cs2 104.58(8) . .
O28 Mo7 O29 104.2(3) . .
O28 Mo7 O32 100.8(3) . .
O29 Mo7 O32 101.2(3) . .
O28 Mo7 O30 100.4(3) . .
O29 Mo7 O30 97.0(3) . .
O32 Mo7 O30 147.6(2) . .
O28 Mo7 O31 91.7(3) . .
O29 Mo7 O31 161.5(3) . .
O32 Mo7 O31 84.66(19) . .
O30 Mo7 O31 70.48(19) . .
O28 Mo7 O33 161.4(3) . .
O29 Mo7 O33 93.7(3) . .
O32 Mo7 O33 80.44(19) . .
O30 Mo7 O33 71.81(19) . .
O31 Mo7 O33 69.79(17) . .
O28 Mo7 Cs1 53.1(2) . .
O29 Mo7 Cs1 120.9(2) . .
O32 Mo7 Cs1 133.49(16) . .
O30 Mo7 Cs1 50.31(15) . .
O31 Mo7 Cs1 61.90(12) . .
O33 Mo7 Cs1 112.88(12) . .
O28 Mo7 Cs6 116.4(2) . 1_465
O29 Mo7 Cs6 54.9(3) . 1_465
O32 Mo7 Cs6 138.97(17) . 1_465
O30 Mo7 Cs6 43.09(17) . 1_465
O31 Mo7 Cs6 109.58(14) . 1_465
O33 Mo7 Cs6 69.89(13) . 1_465
Cs1 Mo7 Cs6 85.20(7) . 1_465
O28 Mo7 Cs3 58.2(2) . .
O29 Mo7 Cs3 117.6(2) . .
O32 Mo7 Cs3 43.46(16) . .
O30 Mo7 Cs3 142.05(16) . .
O31 Mo7 Cs3 78.69(13) . .
O33 Mo7 Cs3 117.65(13) . .
Cs1 Mo7 Cs3 95.78(5) . .
Cs6 Mo7 Cs3 170.88(9) 1_465 .
O34 Mo8 O35 103.9(3) . .
O34 Mo8 O36 101.3(3) . .
O35 Mo8 O36 100.4(3) . .
O34 Mo8 O30 101.1(2) . .
O35 Mo8 O30 95.6(3) . .
O36 Mo8 O30 148.3(2) . .
O34 Mo8 O31 90.2(2) . .
O35 Mo8 O31 162.1(3) . .
O36 Mo8 O31 87.33(19) . .
O30 Mo8 O31 70.54(19) . .
O34 Mo8 O33 159.5(2) . .
O35 Mo8 O33 95.9(3) . .
O36 Mo8 O33 79.88(19) . .
O30 Mo8 O33 71.38(19) . .
O31 Mo8 O33 69.33(17) . .
O34 Mo8 Cs6 117.1(2) . 1_465
O35 Mo8 Cs6 50.6(2) . 1_465
O36 Mo8 Cs6 135.28(17) . 1_465
O30 Mo8 Cs6 46.04(17) . 1_465
O31 Mo8 Cs6 113.06(14) . 1_465
O33 Mo8 Cs6 71.99(14) . 1_465
O34 Mo8 Cs1 53.8(2) . .
O35 Mo8 Cs1 118.4(2) . .
O36 Mo8 Cs1 136.91(15) . .
O30 Mo8 Cs1 49.84(15) . .
O31 Mo8 Cs1 61.56(12) . .
O33 Mo8 Cs1 111.73(13) . .
Cs6 Mo8 Cs1 86.50(7) 1_465 .
O34 Mo8 Cs5 57.9(2) . 2_675
O35 Mo8 Cs5 118.6(2) . 2_675
O36 Mo8 Cs5 44.77(16) . 2_675
O30 Mo8 Cs5 142.41(17) . 2_675
O31 Mo8 Cs5 78.22(13) . 2_675
O33 Mo8 Cs5 116.48(13) . 2_675
Cs6 Mo8 Cs5 168.34(10) 1_465 2_675
Cs1 Mo8 Cs5 96.96(6) . 2_675
O38 Mo9 O37 103.6(3) . .
O38 Mo9 O40 102.7(3) . .
O37 Mo9 O40 100.0(3) . .
O38 Mo9 O36 98.5(3) . .
O37 Mo9 O36 97.0(2) . .
O40 Mo9 O36 148.8(2) . .
O38 Mo9 O39 88.2(3) . .
O37 Mo9 O39 167.6(3) . .
O40 Mo9 O39 80.9(2) . .
O36 Mo9 O39 77.06(19) . .
O38 Mo9 O41 167.2(3) . .
O37 Mo9 O41 89.0(3) . .
O40 Mo9 O41 72.8(2) . .
O36 Mo9 O41 81.56(19) . .
O39 Mo9 O41 79.35(19) . .
O38 Mo9 Cs5 56.8(2) . 2_675
O37 Mo9 Cs5 124.9(2) . 2_675
O40 Mo9 Cs5 132.8(2) . 2_675
O36 Mo9 Cs5 47.39(16) . 2_675
O39 Mo9 Cs5 58.61(15) . 2_675
O41 Mo9 Cs5 117.26(14) . 2_675
O38 Mo9 Cs2 49.7(2) . 1_565
O37 Mo9 Cs2 58.0(2) . 1_565
O40 Mo9 Cs2 125.97(16) . 1_565
O36 Mo9 Cs2 85.20(15) . 1_565
O39 Mo9 Cs2 131.15(15) . 1_565
O41 Mo9 Cs2 142.57(13) . 1_565
Cs5 Mo9 Cs2 75.85(8) 2_675 1_565
O42 Mo10 O43 103.4(3) . .
O42 Mo10 O45 101.2(3) . .
O43 Mo10 O45 98.5(3) . .
O42 Mo10 O40 98.8(3) . .
O43 Mo10 O40 99.4(3) . .
O45 Mo10 O40 149.2(2) . .
O42 Mo10 O44 87.9(3) . .
O43 Mo10 O44 168.6(3) . .
O45 Mo10 O44 78.0(2) . .
O40 Mo10 O44 79.5(2) . .
O42 Mo10 O41 166.0(3) . .
O43 Mo10 O41 89.0(3) . .
O45 Mo10 O41 83.0(2) . .
O40 Mo10 O41 72.4(2) . .
O44 Mo10 O41 79.88(19) . .
O47 Mo11 O46 104.0(3) . .
O47 Mo11 O45 100.2(3) . .
O46 Mo11 O45 99.7(3) . .
O47 Mo11 O49 98.4(3) . .
O46 Mo11 O49 99.6(3) . .
O45 Mo11 O49 148.9(2) . .
O47 Mo11 O48 169.5(3) . .
O46 Mo11 O48 86.4(3) . .
O45 Mo11 O48 78.8(2) . .
O49 Mo11 O48 78.4(2) . .
O47 Mo11 O50 87.8(3) . .
O46 Mo11 O50 166.8(3) . .
O45 Mo11 O50 83.5(2) . .
O49 Mo11 O50 72.6(2) . .
O48 Mo11 O50 81.62(19) . .
O51 Mo12 O52 103.4(4) . .
O51 Mo12 O49 100.6(3) . .
O52 Mo12 O49 97.6(3) . .
O51 Mo12 O32 100.8(3) . .
O52 Mo12 O32 98.0(3) . .
O49 Mo12 O32 149.7(2) . .
O51 Mo12 O53 88.8(3) . .
O52 Mo12 O53 167.7(3) . .
O49 Mo12 O53 81.4(2) . .
O32 Mo12 O53 77.9(2) . .
O51 Mo12 O50 165.8(3) . .
O52 Mo12 O50 90.1(3) . .
O49 Mo12 O50 73.0(2) . .
O32 Mo12 O50 81.19(19) . .
O53 Mo12 O50 77.85(19) . .
O51 Mo12 Cs3 50.7(3) . .
O52 Mo12 Cs3 123.6(3) . .
O49 Mo12 Cs3 132.1(2) . .
O32 Mo12 Cs3 54.00(17) . .
O53 Mo12 Cs3 63.28(15) . .
O50 Mo12 Cs3 124.42(13) . .
O30 Cs1 O30 180.000(1) 2_575 .
O30 Cs1 O3 115.42(13) 2_575 2_575
O30 Cs1 O3 64.58(13) . 2_575
O30 Cs1 O3 64.58(13) 2_575 .
O30 Cs1 O3 115.42(13) . .
O3 Cs1 O3 180.0 2_575 .
O30 Cs1 O28 53.88(15) 2_575 2_575
O30 Cs1 O28 126.12(15) . 2_575
O3 Cs1 O28 90.38(15) 2_575 2_575
O3 Cs1 O28 89.62(15) . 2_575
O30 Cs1 O28 126.12(15) 2_575 .
O30 Cs1 O28 53.88(15) . .
O3 Cs1 O28 89.62(15) 2_575 .
O3 Cs1 O28 90.38(15) . .
O28 Cs1 O28 180.0(3) 2_575 .
O30 Cs1 O34 53.60(15) 2_575 2_575
O30 Cs1 O34 126.40(15) . 2_575
O3 Cs1 O34 89.94(15) 2_575 2_575
O3 Cs1 O34 90.06(15) . 2_575
O28 Cs1 O34 98.38(14) 2_575 2_575
O28 Cs1 O34 81.62(14) . 2_575
O30 Cs1 O34 126.40(15) 2_575 .
O30 Cs1 O34 53.60(15) . .
O3 Cs1 O34 90.06(15) 2_575 .
O3 Cs1 O34 89.94(15) . .
O28 Cs1 O34 81.62(14) 2_575 .
O28 Cs1 O34 98.38(14) . .
O34 Cs1 O34 180.00(17) 2_575 .
O30 Cs1 O31 44.65(12) 2_575 2_575
O30 Cs1 O31 135.35(12) . 2_575
O3 Cs1 O31 70.77(12) 2_575 2_575
O3 Cs1 O31 109.23(12) . 2_575
O28 Cs1 O31 52.44(13) 2_575 2_575
O28 Cs1 O31 127.56(13) . 2_575
O34 Cs1 O31 51.48(13) 2_575 2_575
O34 Cs1 O31 128.52(13) . 2_575
O30 Cs1 O31 135.35(12) 2_575 .
O30 Cs1 O31 44.65(12) . .
O3 Cs1 O31 109.23(12) 2_575 .
O3 Cs1 O31 70.77(12) . .
O28 Cs1 O31 127.56(13) 2_575 .
O28 Cs1 O31 52.44(13) . .
O34 Cs1 O31 128.52(13) 2_575 .
O34 Cs1 O31 51.48(13) . .
O31 Cs1 O31 180.000(1) 2_575 .
O30 Cs1 O7 105.37(14) 2_575 2_575
O30 Cs1 O7 74.63(14) . 2_575
O3 Cs1 O7 47.05(13) 2_575 2_575
O3 Cs1 O7 132.95(13) . 2_575
O28 Cs1 O7 122.74(13) 2_575 2_575
O28 Cs1 O7 57.26(13) . 2_575
O34 Cs1 O7 55.14(15) 2_575 2_575
O34 Cs1 O7 124.86(15) . 2_575
O31 Cs1 O7 75.25(12) 2_575 2_575
O31 Cs1 O7 104.75(12) . 2_575
O30 Cs1 O7 74.63(14) 2_575 .
O30 Cs1 O7 105.37(14) . .
O3 Cs1 O7 132.95(13) 2_575 .
O3 Cs1 O7 47.05(13) . .
O28 Cs1 O7 57.26(13) 2_575 .
O28 Cs1 O7 122.74(13) . .
O34 Cs1 O7 124.86(15) 2_575 .
O34 Cs1 O7 55.14(15) . .
O31 Cs1 O7 104.75(12) 2_575 .
O31 Cs1 O7 75.25(12) . .
O7 Cs1 O7 180.00(19) 2_575 .
O9W Cs2 O4W 62.2(11) . .
O9W Cs2 O27 117.9(9) . .
O4W Cs2 O27 178.0(5) . .
O9W Cs2 O38 173.0(9) . 1_545
O4W Cs2 O38 115.6(5) . 1_545
O27 Cs2 O38 63.96(17) . 1_545
O9W Cs2 O18 56.9(9) . 2_665
O4W Cs2 O18 91.6(4) . 2_665
O27 Cs2 O18 90.1(2) . 2_665
O38 Cs2 O18 130.03(18) 1_545 2_665
O9W Cs2 O13 122.8(9) . 2_665
O4W Cs2 O13 103.3(6) . 2_665
O27 Cs2 O13 78.35(19) . 2_665
O38 Cs2 O13 63.85(17) 1_545 2_665
O18 Cs2 O13 69.71(17) 2_665 2_665
O9W Cs2 O37 126.5(9) . 1_545
O4W Cs2 O37 95.1(4) . 1_545
O27 Cs2 O37 83.26(19) . 1_545
O38 Cs2 O37 46.56(16) 1_545 1_545
O18 Cs2 O37 173.31(18) 2_665 1_545
O13 Cs2 O37 108.91(17) 2_665 1_545
O9W Cs2 O15 81.0(9) . 2_665
O4W Cs2 O15 67.2(5) . 2_665
O27 Cs2 O15 114.80(19) . 2_665
O38 Cs2 O15 104.49(17) 1_545 2_665
O18 Cs2 O15 46.75(15) 2_665 2_665
O13 Cs2 O15 45.68(13) 2_665 2_665
O37 Cs2 O15 137.01(16) 1_545 2_665
O9W Cs2 O3W 95.2(10) . .
O4W Cs2 O3W 136.2(5) . .
O27 Cs2 O3W 45.7(3) . .
O38 Cs2 O3W 90.6(4) 1_545 .
O18 Cs2 O3W 46.6(3) 2_665 .
O13 Cs2 O3W 55.8(4) 2_665 .
O37 Cs2 O3W 127.0(3) 1_545 .
O15 Cs2 O3W 72.7(3) 2_665 .
O9W Cs2 O9W 62.8(13) . 2_565
O4W Cs2 O9W 51.4(8) . 2_565
O27 Cs2 O9W 126.7(7) . 2_565
O38 Cs2 O9W 110.5(6) 1_545 2_565
O18 Cs2 O9W 119.1(6) 2_665 2_565
O13 Cs2 O9W 150.8(6) 2_665 2_565
O37 Cs2 O9W 65.5(6) 1_545 2_565
O15 Cs2 O9W 117.5(7) 2_665 2_565
O3W Cs2 O9W 151.5(7) . 2_565
O9W Cs2 O2 64.8(9) . .
O4W Cs2 O2 127.0(5) . .
O27 Cs2 O2 53.10(17) . .
O38 Cs2 O2 116.53(16) 1_545 .
O18 Cs2 O2 61.30(16) 2_665 .
O13 Cs2 O2 107.29(19) 2_665 .
O37 Cs2 O2 113.87(16) 1_545 .
O15 Cs2 O2 107.66(15) 2_665 .
O3W Cs2 O2 51.5(4) . .
O9W Cs2 O2 100.7(6) 2_565 .
O9W Cs2 Mo9 149.7(9) . 1_545
O4W Cs2 Mo9 101.4(4) . 1_545
O27 Cs2 Mo9 77.49(15) . 1_545
O38 Cs2 Mo9 23.51(11) 1_545 1_545
O18 Cs2 Mo9 153.24(14) 2_665 1_545
O13 Cs2 Mo9 84.49(13) 2_665 1_545
O37 Cs2 Mo9 24.43(10) 1_545 1_545
O15 Cs2 Mo9 117.81(12) 2_665 1_545
O3W Cs2 Mo9 112.6(3) . 1_545
O9W Cs2 Mo9 87.0(6) 2_565 1_545
O2 Cs2 Mo9 123.49(12) . 1_545
O5W Cs3 O4 123.9(7) . .
O5W Cs3 O8W 99.2(12) . .
O4 Cs3 O8W 106.1(6) . .
O5W Cs3 O5 95.4(10) . .
O4 Cs3 O5 50.65(15) . .
O8W Cs3 O5 70.7(6) . .
O5W Cs3 O51 78.5(11) . .
O4 Cs3 O51 120.4(2) . .
O8W Cs3 O51 125.3(6) . .
O5 Cs3 O51 163.3(2) . .
O5W Cs3 O6W 113.0(10) . .
O4 Cs3 O6W 123.0(8) . .
O8W Cs3 O6W 64.2(10) . .
O5 Cs3 O6W 129.4(8) . .
O51 Cs3 O6W 67.0(8) . .
O5W Cs3 O32 118.8(11) . .
O4 Cs3 O32 70.78(16) . .
O8W Cs3 O32 136.6(7) . .
O5 Cs3 O32 121.42(17) . .
O51 Cs3 O32 51.88(16) . .
O6W Cs3 O32 81.1(8) . .
O5W Cs3 O1 141.4(11) . .
O4 Cs3 O1 50.48(16) . .
O8W Cs3 O1 58.2(6) . .
O5 Cs3 O1 49.53(15) . .
O51 Cs3 O1 139.8(2) . .
O6W Cs3 O1 86.4(8) . .
O32 Cs3 O1 96.23(18) . .
O5W Cs3 O53 76.3(10) . .
O4 Cs3 O53 81.47(16) . .
O8W Cs3 O53 172.4(6) . .
O5 Cs3 O53 115.46(17) . .
O51 Cs3 O53 48.13(16) . .
O6W Cs3 O53 111.6(8) . .
O32 Cs3 O53 45.01(13) . .
O1 Cs3 O53 128.85(18) . .
O5W Cs3 O10 56.3(8) . .
O4 Cs3 O10 70.70(16) . .
O8W Cs3 O10 98.9(6) . .
O5 Cs3 O10 44.87(13) . .
O51 Cs3 O10 121.5(2) . .
O6W Cs3 O10 159.8(8) . .
O32 Cs3 O10 118.85(17) . .
O1 Cs3 O10 93.95(15) . .
O53 Cs3 O10 83.81(15) . .
O5W Cs3 O28 164.1(11) . .
O4 Cs3 O28 60.08(17) . .
O8W Cs3 O28 93.7(7) . .
O5 Cs3 O28 97.65(17) . .
O51 Cs3 O28 86.49(19) . .
O6W Cs3 O28 64.6(8) . .
O32 Cs3 O28 45.90(14) . .
O1 Cs3 O28 54.19(16) . .
O53 Cs3 O28 89.76(15) . .
O10 Cs3 O28 130.77(16) . .
O5W Cs3 N7 57.5(10) . .
O4 Cs3 N7 135.0(4) . .
O8W Cs3 N7 42.6(7) . .
O5 Cs3 N7 84.8(4) . .
O51 Cs3 N7 104.3(4) . .
O6W Cs3 N7 77.6(9) . .
O32 Cs3 N7 153.4(4) . .
O1 Cs3 N7 98.3(4) . .
O53 Cs3 N7 131.6(4) . .
O10 Cs3 N7 82.3(4) . .
O28 Cs3 N7 132.9(4) . .
O28 Cs4 O7W 78.3(15) . .
O28 Cs4 O15 160.7(2) . 1_455
O7W Cs4 O15 86.8(15) . 1_455
O28 Cs4 O6W 77.6(8) . .
O7W Cs4 O6W 66.7(19) . .
O15 Cs4 O6W 85.2(8) 1_455 .
O28 Cs4 O34 88.1(2) . 2_575
O7W Cs4 O34 120.9(16) . 2_575
O15 Cs4 O34 110.4(2) 1_455 2_575
O6W Cs4 O34 162.2(7) . 2_575
O28 Cs4 O4W 121.6(4) . 2_565
O7W Cs4 O4W 159.9(16) . 2_565
O15 Cs4 O4W 73.2(4) 1_455 2_565
O6W Cs4 O4W 112.4(9) . 2_565
O34 Cs4 O4W 66.4(4) 2_575 2_565
O28 Cs4 O12 124.7(2) . 1_455
O7W Cs4 O12 59.3(16) . 1_455
O15 Cs4 O12 54.07(16) 1_455 1_455
O6W Cs4 O12 111.2(8) . 1_455
O34 Cs4 O12 85.54(18) 2_575 1_455
O4W Cs4 O12 105.5(4) 2_565 1_455
O28 Cs4 O1 65.71(19) . .
O7W Cs4 O1 142.8(16) . .
O15 Cs4 O1 125.6(2) 1_455 .
O6W Cs4 O1 95.6(8) . .
O34 Cs4 O1 68.59(19) 2_575 .
O4W Cs4 O1 56.3(4) 2_565 .
O12 Cs4 O1 152.5(2) 1_455 .
O28 Cs4 O7 66.36(18) . 2_575
O7W Cs4 O7 58.9(16) . 2_575
O15 Cs4 O7 116.04(18) 1_455 2_575
O6W Cs4 O7 118.9(9) . 2_575
O34 Cs4 O7 62.91(18) 2_575 2_575
O4W Cs4 O7 128.4(5) 2_565 2_575
O12 Cs4 O7 61.98(16) 1_455 2_575
O1 Cs4 O7 110.8(2) . 2_575
O28 Cs4 O11W 65.5(5) . .
O7W Cs4 O11W 24.6(16) . .
O15 Cs4 O11W 96.0(5) 1_455 .
O6W Cs4 O11W 45.2(10) . .
O34 Cs4 O11W 136.5(6) 2_575 .
O4W Cs4 O11W 156.9(7) 2_565 .
O12 Cs4 O11W 82.8(6) 1_455 .
O1 Cs4 O11W 122.3(5) . .
O7 Cs4 O11W 74.7(6) 2_575 .
O28 Cs4 O8W 97.8(5) . .
O7W Cs4 O8W 124.6(17) . .
O15 Cs4 O8W 80.4(5) 1_455 .
O6W Cs4 O8W 58.7(10) . .
O34 Cs4 O8W 114.0(6) 2_575 .
O4W Cs4 O8W 54.9(7) 2_565 .
O12 Cs4 O8W 134.5(5) 1_455 .
O1 Cs4 O8W 55.7(5) . .
O7 Cs4 O8W 163.5(5) 2_575 .
O11W Cs4 O8W 103.8(8) . .
O28 Cs4 Mo3 146.2(2) . 1_455
O7W Cs4 Mo3 70.0(16) . 1_455
O15 Cs4 Mo3 29.09(11) 1_455 1_455
O6W Cs4 Mo3 99.5(7) . 1_455
O34 Cs4 Mo3 98.20(14) 2_575 1_455
O4W Cs4 Mo3 91.0(4) 2_565 1_455
O12 Cs4 Mo3 24.99(11) 1_455 1_455
O1 Cs4 Mo3 147.15(18) . 1_455
O7 Cs4 Mo3 86.96(13) 2_575 1_455
O11W Cs4 Mo3 88.3(5) . 1_455
O8W Cs4 Mo3 109.5(5) . 1_455
O12 Cs5 O1W 91.2(3) . .
O12 Cs5 O9 108.5(2) . 2_675
O1W Cs5 O9 129.8(3) . 2_675
O12 Cs5 O36 123.1(2) . 2_675
O1W Cs5 O36 128.3(3) . 2_675
O9 Cs5 O36 78.53(18) 2_675 2_675
O12 Cs5 O11 79.32(19) . 2_675
O1W Cs5 O11 91.2(3) . 2_675
O9 Cs5 O11 50.60(15) 2_675 2_675
O36 Cs5 O11 129.13(19) 2_675 2_675
O12 Cs5 O38 108.0(2) . 2_675
O1W Cs5 O38 83.8(2) . 2_675
O9 Cs5 O38 128.6(2) 2_675 2_675
O36 Cs5 O38 51.30(16) 2_675 2_675
O11 Cs5 O38 171.2(2) 2_675 2_675
O12 Cs5 O39 156.1(2) . 2_675
O1W Cs5 O39 84.9(2) . 2_675
O9 Cs5 O39 91.85(18) 2_675 2_675
O36 Cs5 O39 47.56(14) 2_675 2_675
O11 Cs5 O39 124.25(18) 2_675 2_675
O38 Cs5 O39 48.17(15) 2_675 2_675
O12 Cs5 O13 49.76(17) . .
O1W Cs5 O13 70.5(2) . .
O9 Cs5 O13 154.3(2) 2_675 .
O36 Cs5 O13 101.4(2) 2_675 .
O11 Cs5 O13 123.66(19) 2_675 .
O38 Cs5 O13 61.41(16) 2_675 .
O39 Cs5 O13 107.17(18) 2_675 .
O12 Cs5 O34 82.14(19) . 2_675
O1W Cs5 O34 167.0(3) . 2_675
O9 Cs5 O34 63.15(18) 2_675 2_675
O36 Cs5 O34 49.83(15) 2_675 2_675
O11 Cs5 O34 98.40(17) 2_675 2_675
O38 Cs5 O34 87.67(19) 2_675 2_675
O39 Cs5 O34 96.65(18) 2_675 2_675
O13 Cs5 O34 96.8(2) . 2_675
O12 Cs5 O7 58.95(17) . 2_675
O1W Cs5 O7 130.4(3) . 2_675
O9 Cs5 O7 49.75(15) 2_675 2_675
O36 Cs5 O7 101.20(19) 2_675 2_675
O11 Cs5 O7 47.97(14) 2_675 2_675
O38 Cs5 O7 140.0(2) 2_675 2_675
O39 Cs5 O7 138.10(19) 2_675 2_675
O13 Cs5 O7 106.10(17) . 2_675
O34 Cs5 O7 54.55(15) 2_675 2_675
O12 Cs5 O14 110.6(2) . 2_675
O1W Cs5 O14 59.1(2) . 2_675
O9 Cs5 O14 70.73(17) 2_675 2_675
O36 Cs5 O14 124.21(18) 2_675 2_675
O11 Cs5 O14 45.61(13) 2_675 2_675
O38 Cs5 O14 125.78(19) 2_675 2_675
O39 Cs5 O14 87.60(15) 2_675 2_675
O13 Cs5 O14 125.9(2) . 2_675
O34 Cs5 O14 133.76(18) 2_675 2_675
O7 Cs5 O14 93.05(16) 2_675 2_675
O12 Cs5 Mo3 24.12(13) . .
O1W Cs5 Mo3 77.3(2) . .
O9 Cs5 Mo3 132.35(17) 2_675 .
O36 Cs5 Mo3 117.78(17) 2_675 .
O11 Cs5 Mo3 99.26(14) 2_675 .
O38 Cs5 Mo3 86.80(14) 2_675 .
O39 Cs5 Mo3 133.28(16) 2_675 .
O13 Cs5 Mo3 26.11(10) . .
O34 Cs5 Mo3 92.50(14) 2_675 .
O7 Cs5 Mo3 82.61(12) 2_675 .
O14 Cs5 Mo3 117.42(15) 2_675 .
O22 Cs6 O30 149.2(3) . 1_645
O22 Cs6 O2 108.1(2) . 2_665
O30 Cs6 O2 95.3(2) 1_645 2_665
O22 Cs6 O8 75.7(2) . 2_665
O30 Cs6 O8 91.3(2) 1_645 2_665
O2 Cs6 O8 76.2(2) 2_665 2_665
O22 Cs6 O35 147.9(2) . 1_645
O30 Cs6 O35 53.57(17) 1_645 1_645
O2 Cs6 O35 81.5(2) 2_665 1_645
O8 Cs6 O35 136.1(2) 2_665 1_645
O22 Cs6 O2W 91.7(2) . .
O30 Cs6 O2W 92.1(2) 1_645 .
O2 Cs6 O2W 122.9(3) 2_665 .
O8 Cs6 O2W 160.1(3) 2_665 .
O35 Cs6 O2W 58.9(2) 1_645 .
O22 Cs6 O18 63.95(19) . .
O30 Cs6 O18 145.0(2) 1_645 .
O2 Cs6 O18 72.0(2) 2_665 .
O8 Cs6 O18 115.7(2) 2_665 .
O35 Cs6 O18 91.8(2) 1_645 .
O2W Cs6 O18 70.2(2) . .
O22 Cs6 O29 97.4(2) . 1_645
O30 Cs6 O29 52.03(17) 1_645 1_645
O2 Cs6 O29 135.7(2) 2_665 1_645
O8 Cs6 O29 75.9(2) 2_665 1_645
O35 Cs6 O29 95.86(19) 1_645 1_645
O2W Cs6 O29 90.9(3) . 1_645
O18 Cs6 O29 152.0(2) . 1_645
O22 Cs6 O3 122.1(2) . 2_665
O30 Cs6 O3 60.00(15) 1_645 2_665
O2 Cs6 O3 49.66(16) 2_665 2_665
O8 Cs6 O3 49.14(15) 2_665 2_665
O35 Cs6 O3 87.84(18) 1_645 2_665
O2W Cs6 O3 146.2(2) . 2_665
O18 Cs6 O3 121.0(2) . 2_665
O29 Cs6 O3 86.19(18) 1_645 2_665
O22 Cs6 Mo8 158.9(2) . 1_645
O30 Cs6 Mo8 28.92(11) 1_645 1_645
O2 Cs6 Mo8 91.37(18) 2_665 1_645
O8 Cs6 Mo8 118.19(17) 2_665 1_645
O35 Cs6 Mo8 25.17(12) 1_645 1_645
O2W Cs6 Mo8 70.30(19) . 1_645
O18 Cs6 Mo8 116.92(18) . 1_645
O29 Cs6 Mo8 72.78(13) 1_645 1_645
O3 Cs6 Mo8 76.73(11) 2_665 1_645
O22 Cs6 Mo7 122.3(2) . 1_645
O30 Cs6 Mo7 27.44(11) 1_645 1_645
O2 Cs6 Mo7 119.79(18) 2_665 1_645
O8 Cs6 Mo7 85.91(17) 2_665 1_645
O35 Cs6 Mo7 73.14(14) 1_645 1_645
O2W Cs6 Mo7 88.1(2) . 1_645
O18 Cs6 Mo7 158.01(19) . 1_645
O29 Cs6 Mo7 25.04(11) 1_645 1_645
O3 Cs6 Mo7 75.29(11) 2_665 1_645
Mo8 Cs6 Mo7 48.73(5) 1_645 1_645
O22 Cs6 Mo1 120.1(2) . 2_665
O30 Cs6 Mo1 76.77(13) 1_645 2_665
O2 Cs6 Mo1 21.96(13) 2_665 2_665
O8 Cs6 Mo1 65.40(14) 2_665 2_665
O35 Cs6 Mo1 80.04(15) 1_645 2_665
O2W Cs6 Mo1 134.4(3) . 2_665
O18 Cs6 Mo1 93.97(16) . 2_665
O29 Cs6 Mo1 113.84(17) 1_645 2_665
O3 Cs6 Mo1 28.21(9) 2_665 2_665
Mo8 Cs6 Mo1 80.95(8) 1_645 2_665
Mo7 Cs6 Mo1 98.91(9) 1_645 2_665
O3W Cs7 O3W 180.0(18) . 2_665
O3W Cs7 O22 91.6(8) . 2_665
O3W Cs7 O22 88.4(8) 2_665 2_665
O3W Cs7 O22 88.4(8) . .
O3W Cs7 O22 91.6(8) 2_665 .
O22 Cs7 O22 180.00(13) 2_665 .
O3W Cs7 O25 98.8(7) . 2_665
O3W Cs7 O25 81.2(7) 2_665 2_665
O22 Cs7 O25 48.16(12) 2_665 2_665
O22 Cs7 O25 131.84(12) . 2_665
O3W Cs7 O25 81.2(7) . .
O3W Cs7 O25 98.8(7) 2_665 .
O22 Cs7 O25 131.84(12) 2_665 .
O22 Cs7 O25 48.16(12) . .
O25 Cs7 O25 180.0 2_665 .
O3W Cs7 O27 144.6(7) . 2_665
O3W Cs7 O27 35.4(7) 2_665 2_665
O22 Cs7 O27 62.53(14) 2_665 2_665
O22 Cs7 O27 117.47(14) . 2_665
O25 Cs7 O27 46.14(12) 2_665 2_665
O25 Cs7 O27 133.86(12) . 2_665
O3W Cs7 O27 35.4(7) . .
O3W Cs7 O27 144.6(7) 2_665 .
O22 Cs7 O27 117.47(14) 2_665 .
O22 Cs7 O27 62.53(14) . .
O25 Cs7 O27 133.86(12) 2_665 .
O25 Cs7 O27 46.14(12) . .
O27 Cs7 O27 180.0(2) 2_665 .
O3W Cs7 O16 61.3(8) . 2_665
O3W Cs7 O16 118.7(8) 2_665 2_665
O22 Cs7 O16 67.68(12) 2_665 2_665
O22 Cs7 O16 112.32(12) . 2_665
O25 Cs7 O16 40.39(11) 2_665 2_665
O25 Cs7 O16 139.61(11) . 2_665
O27 Cs7 O16 85.55(11) 2_665 2_665
O27 Cs7 O16 94.45(11) . 2_665
O3W Cs7 O16 118.7(8) . .
O3W Cs7 O16 61.3(8) 2_665 .
O22 Cs7 O16 112.32(12) 2_665 .
O22 Cs7 O16 67.68(12) . .
O25 Cs7 O16 139.61(11) 2_665 .
O25 Cs7 O16 40.39(11) . .
O27 Cs7 O16 94.45(11) 2_665 .
O27 Cs7 O16 85.55(11) . .
O16 Cs7 O16 180.00(11) 2_665 .
O3W Cs7 O18 40.0(8) . 2_665
O3W Cs7 O18 140.0(8) 2_665 2_665
O22 Cs7 O18 52.38(15) 2_665 2_665
O22 Cs7 O18 127.62(15) . 2_665
O25 Cs7 O18 67.20(12) 2_665 2_665
O25 Cs7 O18 112.80(12) . 2_665
O27 Cs7 O18 107.63(14) 2_665 2_665
O27 Cs7 O18 72.37(14) . 2_665
O16 Cs7 O18 44.91(12) 2_665 2_665
O16 Cs7 O18 135.09(12) . 2_665
O3W Cs7 O18 140.0(8) . .
O3W Cs7 O18 40.0(8) 2_665 .
O22 Cs7 O18 127.62(15) 2_665 .
O22 Cs7 O18 52.38(15) . .
O25 Cs7 O18 112.80(12) 2_665 .
O25 Cs7 O18 67.20(12) . .
O27 Cs7 O18 72.37(14) 2_665 .
O27 Cs7 O18 107.63(14) . .
O16 Cs7 O18 135.09(12) 2_665 .
O16 Cs7 O18 44.91(12) . .
O18 Cs7 O18 180.0(2) 2_665 .
O6 P1 O25 110.8(3) . .
O6 P1 O16 112.2(3) . .
O25 P1 O16 111.0(3) . .
O6 P1 Cs7 80.3(2) . .
O25 P1 Cs7 65.37(19) . .
O16 P1 Cs7 71.98(19) . .
O6 P1 H1 93(4) . .
O25 P1 H1 105(4) . .
O16 P1 H1 124(4) . .
Cs7 P1 H1 164(4) . .
O33 P2 O41 110.3(3) . .
O33 P2 O50 110.0(3) . .
O41 P2 O50 111.2(3) . .
O33 P2 H2 107(3) . .
O41 P2 H2 115(4) . .
O50 P2 H2 103(3) . .
O4 P3 O9 113.4(3) . .
O4 P3 O31 112.0(3) . .
O9 P3 O31 111.7(3) . .
O4 P3 Cs5 149.6(2) . 2_675
O9 P3 Cs5 37.0(2) . 2_675
O31 P3 Cs5 91.7(2) . 2_675
O4 P3 Cs1 83.4(2) . .
O9 P3 Cs1 83.0(2) . .
O31 P3 Cs1 55.12(19) . .
Cs5 P3 Cs1 95.94(8) 2_675 .
O4 P3 Cs3 33.6(2) . .
O9 P3 Cs3 146.2(2) . .
O31 P3 Cs3 94.5(2) . .
Cs5 P3 Cs3 168.07(11) 2_675 .
Cs1 P3 Cs3 95.97(8) . .
O4 P3 H3 101(4) . .
O9 P3 H3 102(4) . .
O31 P3 H3 116(4) . .
Cs5 P3 H3 84(4) 2_675 .
Cs1 P3 H3 171(4) . .
Cs3 P3 H3 84(4) . .
Mo1 O1 Cs4 171.4(3) . .
Mo1 O1 Cs3 91.8(2) . .
Cs4 O1 Cs3 84.56(19) . .
Mo1 O2 Cs6 119.3(3) . 2_665
Mo1 O2 Cs2 128.6(3) . .
Cs6 O2 Cs2 106.69(18) 2_665 .
Mo1 O3 Mo2 123.2(2) . .
Mo1 O3 Cs1 117.3(2) . .
Mo2 O3 Cs1 114.7(2) . .
Mo1 O3 Cs6 91.3(2) . 2_665
Mo2 O3 Cs6 94.1(2) . 2_665
Cs1 O3 Cs6 107.21(15) . 2_665
P3 O4 Mo1 132.3(3) . .
P3 O4 Cs3 130.1(3) . .
Mo1 O4 Cs3 96.93(19) . .
Mo6 O5 Mo1 143.7(3) . .
Mo6 O5 Cs3 115.6(2) . .
Mo1 O5 Cs3 99.4(2) . .
P1 O6 Mo2 132.0(3) . .
P1 O6 Mo1 132.8(3) . .
Mo2 O6 Mo1 92.64(16) . .
Mo2 O7 Cs4 174.6(3) . 2_575
Mo2 O7 Cs5 90.9(2) . 2_675
Cs4 O7 Cs5 85.56(17) 2_575 2_675
Mo2 O7 Cs1 95.5(2) . .
Cs4 O7 Cs1 81.73(14) 2_575 .
Cs5 O7 Cs1 108.53(18) 2_675 .
Mo2 O8 Cs6 116.5(3) . 2_665
P3 O9 Mo2 132.3(3) . .
P3 O9 Cs5 124.4(3) . 2_675
Mo2 O9 Cs5 102.1(2) . 2_675
C17 O10 Mo6 131.8(5) . .
C17 O10 Cs3 138.5(5) . .
Mo6 O10 Cs3 89.57(16) . .
Mo3 O11 Mo2 146.6(3) . .
Mo3 O11 Cs5 113.7(2) . 2_675
Mo2 O11 Cs5 99.2(2) . 2_675
Mo3 O12 Cs5 114.5(3) . .
Mo3 O12 Cs4 106.3(3) . 1_655
Cs5 O12 Cs4 102.6(2) . 1_655
Mo3 O13 Cs2 118.5(3) . 2_665
Mo3 O13 Cs5 90.8(3) . .
Cs2 O13 Cs5 95.0(2) 2_665 .
C8 O14 Mo3 131.7(4) . .
C8 O14 Cs5 137.0(4) . 2_675
Mo3 O14 Cs5 90.94(15) . 2_675
Mo4 O15 Mo3 122.1(3) . .
Mo4 O15 Cs4 131.8(2) . 1_655
Mo3 O15 Cs4 102.4(2) . 1_655
Mo4 O15 Cs2 96.7(2) . 2_665
Mo3 O15 Cs2 99.1(2) . 2_665
Cs4 O15 Cs2 93.19(17) 1_655 2_665
P1 O16 Mo3 128.6(3) . .
P1 O16 Mo4 129.7(3) . .
Mo3 O16 Mo4 92.02(17) . .
P1 O16 Cs7 85.0(2) . .
Mo3 O16 Cs7 116.60(16) . .
Mo4 O16 Cs7 103.55(15) . .
Mo4 O18 Cs6 129.0(3) . .
Mo4 O18 Cs2 112.6(3) . 2_665
Cs6 O18 Cs2 110.2(2) . 2_665
Mo4 O18 Cs7 120.6(3) . .
Cs6 O18 Cs7 81.90(17) . .
Cs2 O18 Cs7 93.97(16) 2_665 .
C8 O19 Mo4 131.5(5) . .
Mo5 O20 Mo4 147.9(3) . .
Mo5 O22 Cs6 132.2(3) . .
Mo5 O22 Cs7 121.3(3) . .
Cs6 O22 Cs7 93.1(2) . .
C17 O23 Mo5 130.0(5) . .
Mo5 O24 Mo6 122.1(3) . .
P1 O25 Mo6 130.0(3) . .
P1 O25 Mo5 129.5(3) . .
Mo6 O25 Mo5 93.24(18) . .
P1 O25 Cs7 91.7(2) . .
Mo6 O25 Cs7 106.58(15) . .
Mo5 O25 Cs7 100.09(15) . .
Mo6 O27 Cs2 137.1(4) . .
Mo6 O27 Cs7 117.9(3) . .
Cs2 O27 Cs7 100.71(19) . .
Mo7 O28 Cs4 155.9(4) . .
Mo7 O28 Cs1 101.4(3) . .
Cs4 O28 Cs1 96.64(19) . .
Mo7 O28 Cs3 99.1(2) . .
Cs4 O28 Cs3 83.59(18) . .
Cs1 O28 Cs3 124.2(2) . .
Mo7 O29 Cs6 100.0(3) . 1_465
Mo8 O30 Mo7 113.1(2) . .
Mo8 O30 Cs6 105.0(2) . 1_465
Mo7 O30 Cs6 109.5(2) . 1_465
Mo8 O30 Cs1 100.9(2) . .
Mo7 O30 Cs1 100.0(2) . .
Cs6 O30 Cs1 128.14(19) 1_465 .
P3 O31 Mo7 136.2(3) . .
P3 O31 Mo8 136.2(3) . .
Mo7 O31 Mo8 87.52(16) . .
P3 O31 Cs1 103.3(2) . .
Mo7 O31 Cs1 81.40(13) . .
Mo8 O31 Cs1 81.83(13) . .
Mo7 O32 Mo12 139.0(3) . .
Mo7 O32 Cs3 113.0(2) . .
Mo12 O32 Cs3 97.1(2) . .
P2 O33 Mo7 122.2(3) . .
P2 O33 Mo8 121.8(3) . .
Mo7 O33 Mo8 85.93(16) . .
Mo8 O34 Cs4 155.0(3) . 2_575
Mo8 O34 Cs1 100.9(2) . .
Cs4 O34 Cs1 93.63(16) 2_575 .
Mo8 O34 Cs5 97.7(2) . 2_675
Cs4 O34 Cs5 89.69(18) 2_575 2_675
Cs1 O34 Cs5 126.4(2) . 2_675
Mo8 O35 Cs6 104.2(3) . 1_465
Mo8 O36 Mo9 137.4(3) . .
Mo8 O36 Cs5 109.2(2) . 2_675
Mo9 O36 Cs5 104.1(2) . 2_675
Mo9 O37 Cs2 97.6(3) . 1_565
Mo9 O38 Cs2 106.8(3) . 1_565
Mo9 O38 Cs5 98.1(3) . 2_675
Cs2 O38 Cs5 97.06(19) 1_565 2_675
C7 O39 Mo9 131.4(5) . .
C7 O39 Cs5 141.1(5) . 2_675
Mo9 O39 Cs5 87.46(17) . 2_675
Mo9 O40 Mo10 121.1(3) . .
P2 O41 Mo10 134.9(3) . .
P2 O41 Mo9 123.1(3) . .
Mo10 O41 Mo9 93.48(18) . .
C7 O44 Mo10 131.1(5) . .
Mo11 O45 Mo10 157.2(3) . .
C16 O48 Mo11 129.0(5) . .
Mo12 O49 Mo11 120.8(3) . .
P2 O50 Mo12 122.9(3) . .
P2 O50 Mo11 133.4(3) . .
Mo12 O50 Mo11 93.39(18) . .
Mo12 O51 Cs3 104.8(3) . .
C16 O53 Mo12 131.1(5) . .
C16 O53 Cs3 141.3(5) . .
Mo12 O53 Cs3 82.86(17) . .
C2 C1 C6 119.3(7) . .
C2 C1 H1A 120.4 . .
C6 C1 H1A 120.4 . .
C1 C2 C3 120.2(7) . .
C1 C2 C7 119.5(7) . .
C3 C2 C7 120.3(6) . .
C4 C3 C2 120.6(6) . .
C4 C3 Cs5 122.0(5) . 2_675
C2 C3 Cs5 117.2(5) . 2_675
C4 C3 H3A 119.7 . .
C2 C3 H3A 119.7 . .
Cs5 C3 H3A 5.4 2_675 .
C3 C4 C5 120.7(7) . .
C3 C4 C8 120.4(6) . .
C5 C4 C8 118.9(7) . .
C6 C5 C4 118.5(7) . .
C6 C5 H5A 120.8 . .
C4 C5 H5A 120.8 . .
C1 C6 C5 120.8(7) . .
C1 C6 C9 117.0(7) . .
C5 C6 C9 122.2(8) . .
O44 C7 O39 125.7(7) . .
O44 C7 C2 117.5(7) . .
O39 C7 C2 116.7(6) . .
O19 C8 O14 125.4(6) . .
O19 C8 C4 117.7(6) . .
O14 C8 C4 116.9(6) . .
O57 C9 O56 122.2(9) . .
O57 C9 C6 123.5(9) . .
O56 C9 C6 114.3(8) . .
C11 C10 C15 119.0(7) . .
C11 C10 H10A 120.5 . .
C15 C10 H10A 120.5 . .
C12 C11 C10 121.3(7) . .
C12 C11 C16 119.3(7) . .
C10 C11 C16 119.2(7) . .
C13 C12 C11 120.9(7) . .
C13 C12 H12A 119.5 . .
C11 C12 H12A 119.5 . .
C12 C13 C14 119.6(7) . .
C12 C13 C17 120.6(6) . .
C14 C13 C17 119.4(7) . .
C15 C14 C13 119.4(7) . .
C15 C14 H14A 120.3 . .
C13 C14 H14A 120.3 . .
C14 C15 C10 119.6(7) . .
C14 C15 C18 121.1(8) . .
C10 C15 C18 119.3(8) . .
O48 C16 O53 126.0(7) . .
O48 C16 C11 118.5(7) . .
O53 C16 C11 115.3(6) . .
O23 C17 O10 126.7(7) . .
O23 C17 C13 118.3(7) . .
O10 C17 C13 115.0(7) . .
O55 C18 O54 122.0(9) . .
O55 C18 C15 119.7(9) . .
O54 C18 C15 117.9(9) . .
O7W O1W Cs5 141(3) 2_575 .
Cs7 O3W Cs2 174.1(13) . .
Cs2 O4W Cs4 110.6(9) . 2_565
Cs4 O6W Cs3 92.0(11) . .
O11W O7W O1W 128(6) . 2_575
O11W O7W Cs4 98(4) . .
O1W O7W Cs4 133(4) 2_575 .
Cs3 O8W Cs4 82.2(8) . .
Cs2 O9W Cs2 117.2(13) . 2_565
O7W O11W Cs4 57(4) . .

loop_
_geom_bond_atom_site_label_1
_geom_bond_atom_site_label_2
_geom_bond_distance
_geom_bond_site_symmetry_2
Mo1 O1 1.700(6) .
Mo1 O2 1.730(6) .
Mo1 O5 1.899(5) .
Mo1 O3 1.908(5) .
Mo1 O4 2.235(5) .
Mo1 O6 2.344(5) .
Mo1 Cs3 3.928(4) .
Mo1 Cs6 4.035(5) 2_665
Mo1 Cs1 4.2771(9) .
Mo2 O7 1.675(5) .
Mo2 O8 1.714(6) .
Mo2 O3 1.920(5) .
Mo2 O11 1.932(5) .
Mo2 O9 2.238(5) .
Mo2 O6 2.311(5) .
Mo2 Cs5 3.981(4) 2_675
Mo2 Cs6 4.123(5) 2_665
Mo2 Cs1 4.2299(9) .
Mo3 O13 1.696(6) .
Mo3 O12 1.730(6) .
Mo3 O11 1.863(5) .
Mo3 O15 1.957(5) .
Mo3 O14 2.252(5) .
Mo3 O16 2.315(5) .
Mo3 Cs5 3.853(4) .
Mo3 Cs4 3.932(4) 1_655
Mo3 Cs5 4.290(5) 2_675
Mo3 Cs2 4.375(3) 2_665
Mo4 O17 1.720(5) .
Mo4 O18 1.727(6) .
Mo4 O15 1.876(6) .
Mo4 O20 1.910(5) .
Mo4 O19 2.227(5) .
Mo4 O16 2.348(5) .
Mo4 Cs2 4.265(3) 2_665
Mo4 Cs4 4.489(4) 1_655
Mo4 Cs6 4.492(4) .
Mo5 O22 1.698(6) .
Mo5 O21 1.718(6) .
Mo5 O20 1.876(5) .
Mo5 O24 1.913(6) .
Mo5 O23 2.264(5) .
Mo5 O25 2.325(5) .
Mo5 Cs6 4.139(4) .
Mo6 O26 1.702(6) .
Mo6 O27 1.710(6) .
Mo6 O5 1.887(5) .
Mo6 O24 1.944(5) .
Mo6 O10 2.252(5) .
Mo6 O25 2.318(5) .
Mo6 Cs3 4.308(4) .
Mo6 Cs2 4.351(3) .
Mo7 O28 1.692(6) .
Mo7 O29 1.703(6) .
Mo7 O32 1.879(5) .
Mo7 O30 1.936(5) .
Mo7 O31 2.330(5) .
Mo7 O33 2.354(5) .
Mo7 Cs1 3.8543(10) .
Mo7 Cs6 3.961(5) 1_465
Mo7 Cs3 4.331(5) .
Mo8 O34 1.687(6) .
Mo8 O35 1.689(6) .
Mo8 O36 1.884(5) .
Mo8 O30 1.928(5) .
Mo8 O31 2.332(5) .
Mo8 O33 2.378(5) .
Mo8 Cs6 3.851(4) 1_465
Mo8 Cs1 3.8708(8) .
Mo8 Cs5 4.056(5) 2_675
Mo9 O38 1.710(6) .
Mo9 O37 1.712(6) .
Mo9 O40 1.903(5) .
Mo9 O36 1.960(5) .
Mo9 O39 2.227(5) .
Mo9 O41 2.299(5) .
Mo9 Cs5 3.986(5) 2_675
Mo9 Cs2 4.103(3) 1_565
Mo10 O42 1.699(6) .
Mo10 O43 1.709(7) .
Mo10 O45 1.898(6) .
Mo10 O40 1.936(6) .
Mo10 O44 2.272(6) .
Mo10 O41 2.290(5) .
Mo11 O47 1.700(6) .
Mo11 O46 1.707(6) .
Mo11 O45 1.869(6) .
Mo11 O49 1.940(6) .
Mo11 O48 2.307(5) .
Mo11 O50 2.310(5) .
Mo12 O51 1.704(7) .
Mo12 O52 1.707(7) .
Mo12 O49 1.921(5) .
Mo12 O32 1.933(5) .
Mo12 O53 2.228(5) .
Mo12 O50 2.304(5) .
Mo12 Cs3 3.969(4) .
Cs1 O30 3.012(5) 2_575
Cs1 O30 3.012(5) .
Cs1 O3 3.052(5) 2_575
Cs1 O3 3.052(5) .
Cs1 O28 3.145(6) 2_575
Cs1 O28 3.145(6) .
Cs1 O34 3.180(6) 2_575
Cs1 O34 3.180(6) .
Cs1 O31 3.438(5) 2_575
Cs1 O31 3.438(5) .
Cs1 O7 3.728(6) 2_575
Cs1 O7 3.728(6) .
Cs2 O9W 2.60(4) .
Cs2 O4W 2.818(18) .
Cs2 O27 2.940(7) .
Cs2 O38 3.268(7) 1_545
Cs2 O18 3.293(7) 2_665
Cs2 O13 3.303(7) 2_665
Cs2 O37 3.511(8) 1_545
Cs2 O15 3.616(6) 2_665
Cs2 O3W 3.710(15) .
Cs2 O9W 3.72(4) 2_565
Cs2 O2 3.716(7) .
Cs2 Mo9 4.103(3) 1_545
Cs3 O5W 2.51(4) .
Cs3 O4 2.972(6) .
Cs3 O8W 3.09(3) .
Cs3 O5 3.141(6) .
Cs3 O51 3.176(8) .
Cs3 O6W 3.18(4) .
Cs3 O32 3.236(7) .
Cs3 O1 3.487(8) .
Cs3 O53 3.573(7) .
Cs3 O10 3.689(7) .
Cs3 O28 3.728(8) .
Cs3 N7 3.82(2) .
Cs4 O28 2.915(7) .
Cs4 O7W 2.99(9) .
Cs4 O15 3.015(7) 1_455
Cs4 O6W 3.02(4) .
Cs4 O34 3.030(7) 2_575
Cs4 O4W 3.06(3) 2_565
Cs4 O12 3.079(6) 1_455
Cs4 O1 3.145(7) .
Cs4 O7 3.163(7) 2_575
Cs4 O11W 3.53(4) .
Cs4 O8W 3.68(4) .
Cs4 Mo3 3.932(4) 1_455
Cs5 O12 2.800(7) .
Cs5 O1W 2.825(12) .
Cs5 O9 2.855(7) 2_675
Cs5 O36 3.025(7) 2_675
Cs5 O11 3.187(7) 2_675
Cs5 O38 3.367(8) 2_675
Cs5 O39 3.406(7) 2_675
Cs5 O13 3.438(9) .
Cs5 O34 3.468(8) 2_675
Cs5 O7 3.584(7) 2_675
Cs5 O14 3.615(7) 2_675
Cs6 O22 2.802(7) .
Cs6 O30 2.870(7) 1_645
Cs6 O2 2.895(8) 2_665
Cs6 O8 3.062(8) 2_665
Cs6 O35 3.071(8) 1_645
Cs6 O2W 3.081(12) .
Cs6 O18 3.200(8) .
Cs6 O29 3.292(9) 1_645
Cs6 O3 3.513(7) 2_665
Cs6 Mo8 3.851(4) 1_645
Cs6 Mo7 3.961(5) 1_645
Cs6 Mo1 4.035(5) 2_665
Cs7 O3W 1.456(15) .
Cs7 O3W 1.456(15) 2_665
Cs7 O22 3.468(7) 2_665
Cs7 O22 3.468(7) .
Cs7 O25 3.566(5) 2_665
Cs7 O25 3.566(5) .
Cs7 O27 3.730(8) 2_665
Cs7 O27 3.730(8) .
Cs7 O16 3.744(5) 2_665
Cs7 O16 3.744(5) .
Cs7 O18 3.751(7) 2_665
Cs7 O18 3.751(7) .
P1 O6 1.523(5) .
P1 O25 1.529(5) .
P1 O16 1.539(5) .
P1 H1 1.06(8) .
P2 O33 1.528(5) .
P2 O41 1.528(5) .
P2 O50 1.531(5) .
P2 H2 1.21(8) .
P3 O4 1.504(5) .
P3 O9 1.509(5) .
P3 O31 1.541(5) .
P3 Cs5 3.911(5) 2_675
P3 H3 1.05(7) .
O2 Cs6 2.895(8) 2_665
O3 Cs6 3.513(7) 2_665
O7 Cs4 3.163(7) 2_575
O7 Cs5 3.584(7) 2_675
O8 Cs6 3.062(8) 2_665
O9 Cs5 2.855(7) 2_675
O10 C17 1.270(9) .
O11 Cs5 3.187(7) 2_675
O12 Cs4 3.079(6) 1_655
O13 Cs2 3.303(7) 2_665
O14 C8 1.265(8) .
O14 Cs5 3.615(7) 2_675
O15 Cs4 3.015(7) 1_655
O15 Cs2 3.616(6) 2_665
O18 Cs2 3.293(7) 2_665
O19 C8 1.261(8) .
O23 C17 1.252(9) .
O29 Cs6 3.292(9) 1_465
O30 Cs6 2.870(7) 1_465
O34 Cs4 3.030(7) 2_575
O34 Cs5 3.468(8) 2_675
O35 Cs6 3.071(8) 1_465
O36 Cs5 3.025(7) 2_675
O37 Cs2 3.511(8) 1_565
O38 Cs2 3.268(7) 1_565
O38 Cs5 3.367(8) 2_675
O39 C7 1.272(9) .
O39 Cs5 3.406(7) 2_675
O44 C7 1.238(9) .
O48 C16 1.245(9) .
O53 C16 1.256(9) .
O54 C18 1.257(12) .
O55 C18 1.257(12) .
O56 C9 1.308(11) .
O57 C9 1.182(12) .
C1 C2 1.382(10) .
C1 C6 1.399(11) .
C1 H1A 0.9300 .
C2 C3 1.395(10) .
C2 C7 1.497(10) .
C3 C4 1.367(10) .
C3 Cs5 3.861(8) 2_675
C3 H3A 0.9300 .
C4 C5 1.404(10) .
C4 C8 1.494(10) .
C5 C6 1.401(11) .
C5 H5A 0.9300 .
C6 C9 1.497(11) .
C10 C11 1.385(10) .
C10 C15 1.415(12) .
C10 H10A 0.9300 .
C11 C12 1.369(11) .
C11 C16 1.509(10) .
C12 C13 1.367(10) .
C12 H12A 0.9300 .
C13 C14 1.422(11) .
C13 C17 1.503(11) .
C14 C15 1.394(12) .
C14 H14A 0.9300 .
C15 C18 1.476(12) .
O1W O7W 1.61(9) 2_575
O4W Cs4 3.06(3) 2_565
O7W O11W 1.49(8) .
O7W O1W 1.61(9) 2_575
O9W Cs2 3.72(4) 2_565
